data_4346890
loop_
_publ_author_name
'Han, Zhen'
'Li, Li'
'Shi, Bo'
'Fang, Xianshi'
'Wang, Yong'
'Hu, Chuanjiang'

_publ_section_title
;
 Crystallographic and Spectroscopic Studies of a Host-Guest Complex
 Consisting of a Novel Zinc Trisporphyrinate and a Chiral Monoamine.
;
_journal_issue 8
_journal_name_full 'Inorganic chemistry'
_journal_page_first 3730
_journal_page_last 3737
_journal_paper_doi 10.1021/acs.inorgchem.5b02295
_journal_volume 55
_journal_year 2016
_chemical_formula_moiety 'C167 H124 Cl4 N18 O3 Zn3'
_chemical_formula_sum 'C167 H124 Cl4 N18 O3 Zn3'
_chemical_formula_weight 2768.75
_space_group_IT_number 1
_space_group_name_Hall 'P 1'
_space_group_name_H-M_alt 'P 1'
_symmetry_cell_setting triclinic
_symmetry_space_group_name_Hall 'P 1'
_symmetry_space_group_name_H-M 'P 1'
_atom_sites_solution_hydrogens geom
_atom_sites_solution_primary direct
_atom_sites_solution_secondary difmap
_audit_creation_method SHELXL-97
_cell_angle_alpha 82.813(3)
_cell_angle_beta 88.295(2)
_cell_angle_gamma 69.030(3)
_cell_formula_units_Z 2
_cell_length_a 13.0878(4)
_cell_length_b 17.9670(7)
_cell_length_c 31.6685(8)
_cell_measurement_reflns_used 12749
_cell_measurement_temperature 223(2)
_cell_measurement_theta_max 73.2440
_cell_measurement_theta_min 3.8030
_cell_volume 6898.0(4)
_computing_cell_refinement
;
CrysAlisPro, Agilent Technologies,
Version 1.171.36.32 (release 02-08-2013 CrysAlis171 .NET)
(compiled Aug  2 2013,16:46:58)
;
_computing_data_collection
;
CrysAlisPro, Agilent Technologies,
Version 1.171.36.32 (release 02-08-2013 CrysAlis171 .NET)
(compiled Aug  2 2013,16:46:58)
;
_computing_data_reduction
;
CrysAlisPro, Agilent Technologies,
Version 1.171.36.32 (release 02-08-2013 CrysAlis171 .NET)
(compiled Aug  2 2013,16:46:58)
;
_computing_molecular_graphics 'SHELXL-97 (Sheldrick, 1997)'
_computing_publication_material 'SHELXL-97 (Sheldrick, 1997)'
_computing_structure_refinement 'SHELXL-97 (Sheldrick, 1997)'
_computing_structure_solution 'SHELXS-97 (Sheldrick, 1990)'
_diffrn_ambient_temperature 223(2)
_diffrn_detector_area_resol_mean 10.4471
_diffrn_measured_fraction_theta_full 0.999
_diffrn_measured_fraction_theta_max 0.999
_diffrn_measurement_device_type 'Xcalibur, Atlas, Gemini'
_diffrn_measurement_method '\w scans'
_diffrn_radiation_monochromator graphite
_diffrn_radiation_source 'fine-focus sealed tube'
_diffrn_radiation_type CuK\a
_diffrn_radiation_wavelength 1.54178
_diffrn_reflns_av_R_equivalents 0.0527
_diffrn_reflns_av_sigmaI/netI 0.0719
_diffrn_reflns_limit_h_max 15
_diffrn_reflns_limit_h_min -15
_diffrn_reflns_limit_k_max 21
_diffrn_reflns_limit_k_min -21
_diffrn_reflns_limit_l_max 37
_diffrn_reflns_limit_l_min -24
_diffrn_reflns_number 48512
_diffrn_reflns_theta_full 67.50
_diffrn_reflns_theta_max 67.50
_diffrn_reflns_theta_min 3.15
_exptl_absorpt_coefficient_mu 1.825
_exptl_absorpt_correction_T_max 0.6105
_exptl_absorpt_correction_T_min 0.3615
_exptl_absorpt_correction_type multi-scan
_exptl_absorpt_process_details
;
CrysAlisPro, Agilent Technologies,
Version 1.171.36.32 (release 02-08-2013 CrysAlis171 .NET)
(compiled Aug  2 2013,16:46:58)
Empirical absorption correction using spherical harmonics,
 implemented in SCALE3 ABSPACK scaling algorithm.
;
_exptl_crystal_colour 'clear light purple'
_exptl_crystal_density_diffrn 1.333
_exptl_crystal_density_method 'not measured'
_exptl_crystal_description block
_exptl_crystal_F_000 2868
_exptl_crystal_size_max 0.70
_exptl_crystal_size_mid 0.50
_exptl_crystal_size_min 0.30
_platon_squeeze_details
;
;
_refine_diff_density_max 1.391
_refine_diff_density_min -0.814
_refine_diff_density_rms 0.082
_refine_ls_abs_structure_details 'Flack H D (1983), Acta Cryst. A39, 876-881'
_refine_ls_abs_structure_Flack 0.04(3)
_refine_ls_extinction_method none
_refine_ls_goodness_of_fit_ref 1.181
_refine_ls_hydrogen_treatment mixed
_refine_ls_matrix_type full
_refine_ls_number_parameters 3317
_refine_ls_number_reflns 28810
_refine_ls_number_restraints 771
_refine_ls_restrained_S_all 1.201
_refine_ls_R_factor_all 0.0856
_refine_ls_R_factor_gt 0.0711
_refine_ls_shift/su_max 0.024
_refine_ls_shift/su_mean 0.002
_refine_ls_structure_factor_coef Fsqd
_refine_ls_weighting_details 'calc w=1/[\s^2^(Fo^2^)+(0.1000P)^2^+0.0000P] where P=(Fo^2^+2Fc^2^)/3'
_refine_ls_weighting_scheme calc
_refine_ls_wR_factor_gt 0.1846
_refine_ls_wR_factor_ref 0.1999
_reflns_number_gt 22884
_reflns_number_total 28810
_reflns_threshold_expression >2sigma(I)
_cod_data_source_file ic5b02295_si_002.cif
_cod_data_source_block zn3l
_cod_database_code 4346890
_shelx_f_squared_multiplier 1.000

loop_
_symmetry_equiv_pos_as_xyz
'x, y, z'

loop_
_atom_site_label
_atom_site_type_symbol
_atom_site_fract_x
_atom_site_fract_y
_atom_site_fract_z
_atom_site_U_iso_or_equiv
_atom_site_adp_type
_atom_site_occupancy
_atom_site_symmetry_multiplicity
_atom_site_calc_flag
_atom_site_refinement_flags
_atom_site_disorder_assembly
_atom_site_disorder_group
Zn1 Zn 1.00800(7) 0.46374(6) 0.35006(3) 0.0321(2) Uani 1 1 d . . .
N11 N 0.9760(5) 0.5784(4) 0.3649(3) 0.0348(15) Uani 1 1 d . . .
N12 N 1.1691(5) 0.4332(4) 0.3707(2) 0.0324(15) Uani 1 1 d . . .
N13 N 1.0331(5) 0.3430(4) 0.3568(2) 0.0313(14) Uani 1 1 d . . .
N14 N 0.8403(5) 0.4858(4) 0.3553(2) 0.0311(14) Uani 1 1 d . . .
C1M1 C 0.7740(6) 0.6319(5) 0.3577(3) 0.0306(16) Uani 1 1 d . . .
C1M2 C 1.1660(6) 0.5681(6) 0.3808(3) 0.043(2) Uani 1 1 d . . .
C1M3 C 1.2376(7) 0.2885(6) 0.3608(3) 0.0381(19) Uani 1 1 d . . .
C1M4 C 0.8440(7) 0.3464(5) 0.3531(3) 0.0348(18) Uani 1 1 d . . .
C1A1 C 0.8761(7) 0.6397(6) 0.3610(3) 0.0395(19) Uani 1 1 d . . .
C1A2 C 1.0518(6) 0.6117(5) 0.3730(3) 0.0352(18) Uani 1 1 d . . .
C1A3 C 1.2186(7) 0.4864(6) 0.3787(3) 0.041(2) Uani 1 1 d . . .
C1A4 C 1.2519(6) 0.3602(6) 0.3691(3) 0.0356(18) Uani 1 1 d . . .
C1A5 C 1.1347(6) 0.2800(5) 0.3565(3) 0.0334(18) Uani 1 1 d . . .
C1A6 C 0.9554(7) 0.3073(5) 0.3543(3) 0.0333(17) Uani 1 1 d . . .
C1A7 C 0.7907(6) 0.4297(5) 0.3553(3) 0.0310(17) Uani 1 1 d . . .
C1A8 C 0.7611(6) 0.5574(5) 0.3566(3) 0.0336(17) Uani 1 1 d . . .
C1B1 C 0.8913(8) 0.7149(6) 0.3651(4) 0.047(2) Uani 1 1 d . . .
H1BA H 0.8368 0.7664 0.3623 0.057 Uiso 1 1 calc R . .
C1B2 C 1.0000(7) 0.6964(6) 0.3738(4) 0.043(2) Uani 1 1 d . . .
H1BB H 1.0341 0.7323 0.3793 0.052 Uiso 1 1 calc R . .
C1B3 C 1.3363(8) 0.4429(7) 0.3835(4) 0.055(3) Uani 1 1 d . . .
H1BC H 1.3889 0.4649 0.3892 0.066 Uiso 1 1 calc R . .
C1B4 C 1.3564(7) 0.3662(6) 0.3782(4) 0.048(2) Uani 1 1 d . . .
H1BD H 1.4250 0.3243 0.3801 0.058 Uiso 1 1 calc R . .
C1B5 C 1.1180(8) 0.2057(6) 0.3542(4) 0.044(2) Uani 1 1 d . . .
H1BE H 1.1733 0.1548 0.3544 0.053 Uiso 1 1 calc R . .
C1B6 C 1.0134(8) 0.2209(6) 0.3517(4) 0.045(2) Uani 1 1 d . . .
H1BF H 0.9802 0.1832 0.3488 0.054 Uiso 1 1 calc R . .
C1B7 C 0.6739(7) 0.4696(6) 0.3567(3) 0.043(2) Uani 1 1 d . . .
H1B7 H 0.6213 0.4453 0.3560 0.052 Uiso 1 1 calc R . .
C1B8 C 0.6529(7) 0.5497(6) 0.3593(3) 0.0378(19) Uani 1 1 d . . .
H1B8 H 0.5847 0.5904 0.3621 0.045 Uiso 1 1 calc R . .
C111 C 0.6738(7) 0.7054(6) 0.3572(3) 0.040(2) Uani 1 1 d . . .
C112 C 0.6050(6) 0.7362(5) 0.3207(3) 0.0341(18) Uani 1 1 d . . .
C113 C 0.5089(8) 0.8063(6) 0.3198(4) 0.043(2) Uani 1 1 d . . .
H11A H 0.4619 0.8247 0.2959 0.052 Uiso 1 1 calc R . .
C114 C 0.4867(8) 0.8468(6) 0.3559(4) 0.046(2) Uani 1 1 d . . .
H11B H 0.4252 0.8943 0.3559 0.055 Uiso 1 1 calc R . .
C115 C 0.5540(8) 0.8180(7) 0.3916(4) 0.053(3) Uani 1 1 d . . .
H11C H 0.5373 0.8458 0.4157 0.064 Uiso 1 1 calc R . .
C116 C 0.6435(7) 0.7506(6) 0.3923(3) 0.0394(18) Uani 1 1 d . . .
H11D H 0.6877 0.7327 0.4171 0.047 Uiso 1 1 calc R . .
C121 C 1.2268(5) 0.6160(4) 0.3967(2) 0.0509(19) Uani 1 1 d GU . .
C122 C 1.2170(6) 0.6368(4) 0.4379(2) 0.079(3) Uani 1 1 d GU . .
H12A H 1.1744 0.6178 0.4577 0.095 Uiso 1 1 calc R . .
C123 C 1.2704(7) 0.6856(5) 0.4497(2) 0.093(3) Uani 1 1 d GU . .
H12B H 1.2638 0.6996 0.4776 0.112 Uiso 1 1 calc R . .
C124 C 1.3335(7) 0.7136(5) 0.4204(3) 0.092(3) Uani 1 1 d GU . .
H12C H 1.3695 0.7466 0.4284 0.111 Uiso 1 1 calc R . .
C125 C 1.3432(6) 0.6928(5) 0.3792(3) 0.100(3) Uani 1 1 d GU . .
H12D H 1.3859 0.7118 0.3594 0.120 Uiso 1 1 calc R . .
C126 C 1.2899(6) 0.6440(5) 0.3674(2) 0.086(3) Uani 1 1 d GU . .
H12E H 1.2965 0.6300 0.3396 0.103 Uiso 1 1 calc R . .
C131 C 1.3357(6) 0.2150(5) 0.3586(3) 0.0355(18) Uani 1 1 d . . .
C132 C 1.3949(8) 0.1723(7) 0.3930(4) 0.055(3) Uani 1 1 d . . .
H13A H 1.3796 0.1916 0.4196 0.066 Uiso 1 1 calc R . .
C133 C 1.4805(12) 0.0983(8) 0.3894(5) 0.085(5) Uani 1 1 d . . .
H13B H 1.5203 0.0689 0.4140 0.102 Uiso 1 1 calc R . .
C134 C 1.5054(11) 0.0703(7) 0.3545(7) 0.092(6) Uani 1 1 d . . .
H13C H 1.5655 0.0225 0.3532 0.110 Uiso 1 1 calc R . .
C135 C 1.4452(9) 0.1093(9) 0.3184(6) 0.081(5) Uani 1 1 d . . .
H13D H 1.4617 0.0867 0.2927 0.097 Uiso 1 1 calc R . .
C136 C 1.3592(8) 0.1829(8) 0.3197(4) 0.060(3) Uani 1 1 d . . .
H13E H 1.3180 0.2103 0.2950 0.072 Uiso 1 1 calc R . .
C141 C 0.7710(6) 0.2989(5) 0.3497(3) 0.039(2) Uani 1 1 d . . .
C142 C 0.7470(7) 0.2557(6) 0.3834(3) 0.043(2) Uani 1 1 d . . .
H14A H 0.7796 0.2533 0.4099 0.052 Uiso 1 1 calc R . .
C143 C 0.6762(9) 0.2143(7) 0.3813(4) 0.057(3) Uani 1 1 d . . .
H143 H 0.6603 0.1847 0.4055 0.069 Uiso 1 1 calc R . .
C144 C 0.6284(8) 0.2186(6) 0.3404(4) 0.054(3) Uani 1 1 d . . .
H14B H 0.5782 0.1930 0.3376 0.065 Uiso 1 1 calc R . .
C145 C 0.6568(10) 0.2610(8) 0.3048(4) 0.067(3) Uani 1 1 d . . .
H14C H 0.6297 0.2618 0.2776 0.080 Uiso 1 1 calc R . .
C146 C 0.7253(9) 0.3015(6) 0.3109(4) 0.054(3) Uani 1 1 d . . .
H14D H 0.7417 0.3325 0.2873 0.064 Uiso 1 1 calc R . .
N1 N 1.0325(8) 0.4669(7) 0.2824(3) 0.063(2) Uani 1 1 d . . .
H1A H 1.0660 0.4140 0.2791 0.076 Uiso 1 1 calc R . .
H1B H 0.9634 0.4806 0.2718 0.076 Uiso 1 1 calc R . .
C011 C 0.9930(9) 0.5920(8) 0.2338(3) 0.068(2) Uani 1 1 d U . .
C012 C 0.9534(10) 0.6016(9) 0.1933(4) 0.079(3) Uani 1 1 d U . .
H01A H 0.9760 0.5591 0.1765 0.095 Uiso 1 1 calc R . .
C013 C 0.8740(11) 0.6809(10) 0.1771(5) 0.093(3) Uani 1 1 d U . .
H01B H 0.8452 0.6895 0.1493 0.111 Uiso 1 1 calc R . .
C014 C 0.8433(11) 0.7390(10) 0.2003(5) 0.099(3) Uani 1 1 d U . .
H01C H 0.7944 0.7898 0.1892 0.119 Uiso 1 1 calc R . .
C015 C 0.8851(10) 0.7257(9) 0.2445(5) 0.094(3) Uani 1 1 d U . .
H01D H 0.8583 0.7664 0.2622 0.113 Uiso 1 1 calc R . .
C016 C 0.9590(10) 0.6573(8) 0.2586(4) 0.087(3) Uani 1 1 d U . .
H01E H 0.9907 0.6508 0.2857 0.104 Uiso 1 1 calc R . .
C017 C 1.0834(8) 0.5067(6) 0.2498(3) 0.065(2) Uani 1 1 d . . .
H01F H 1.1021 0.4746 0.2255 0.077 Uiso 1 1 calc R . .
C018 C 1.1843(10) 0.5125(10) 0.2654(6) 0.089(4) Uani 1 1 d . . .
H01G H 1.2358 0.4591 0.2747 0.134 Uiso 1 1 calc R . .
H01H H 1.1676 0.5440 0.2891 0.134 Uiso 1 1 calc R . .
H01I H 1.2161 0.5382 0.2427 0.134 Uiso 1 1 calc R . .
Zn2 Zn 0.25024(7) 0.89612(6) 0.15466(4) 0.0356(3) Uani 1 1 d . . .
N21 N 0.3980(5) 0.9083(5) 0.1367(2) 0.0367(16) Uani 1 1 d . . .
N22 N 0.2549(5) 0.9501(4) 0.2087(3) 0.0338(15) Uani 1 1 d . . .
N23 N 0.0824(6) 0.9247(5) 0.1631(3) 0.0422(18) Uani 1 1 d . . .
N24 N 0.2288(6) 0.8775(5) 0.0936(3) 0.0427(17) Uani 1 1 d . . .
C2M1 C 0.4179(7) 0.8558(6) 0.0678(3) 0.042(2) Uani 1 1 d . . .
C2M2 C 0.4374(7) 0.9603(5) 0.2008(3) 0.040(2) Uani 1 1 d . . .
C2M3 C 0.0752(7) 0.9586(5) 0.2368(3) 0.038(2) Uani 1 1 d . . .
C2M4 C 0.0352(7) 0.8885(6) 0.0975(3) 0.046(2) Uani 1 1 d . . .
C2A1 C 0.4509(7) 0.8858(6) 0.1012(3) 0.040(2) Uani 1 1 d . . .
C2A2 C 0.4634(7) 0.9337(5) 0.1599(3) 0.0353(18) Uani 1 1 d . . .
C2A3 C 0.3448(7) 0.9647(6) 0.2225(3) 0.041(2) Uani 1 1 d . . .
C2A4 C 0.1811(7) 0.9627(6) 0.2413(4) 0.043(2) Uani 1 1 d . . .
C2A5 C 0.0311(7) 0.9437(6) 0.2004(4) 0.045(2) Uani 1 1 d . . .
C2A6 C 0.0107(7) 0.9163(6) 0.1369(4) 0.046(2) Uani 1 1 d . . .
C2A7 C 0.1385(8) 0.8674(6) 0.0762(3) 0.046(2) Uani 1 1 d . . .
C2A8 C 0.3102(8) 0.8534(6) 0.0641(3) 0.042(2) Uani 1 1 d . . .
C2B1 C 0.5610(7) 0.8935(6) 0.1019(3) 0.046(2) Uani 1 1 d . . .
H2BA H 0.6159 0.8801 0.0814 0.055 Uiso 1 1 calc R . .
C2B2 C 0.5640(8) 0.9234(7) 0.1380(4) 0.048(2) Uani 1 1 d . . .
H2BB H 0.6226 0.9358 0.1475 0.058 Uiso 1 1 calc R . .
C2B3 C 0.3214(7) 0.9885(6) 0.2656(3) 0.039(2) Uani 1 1 d . . .
H2BC H 0.3659 1.0042 0.2826 0.046 Uiso 1 1 calc R . .
C2B4 C 0.2227(7) 0.9833(7) 0.2758(4) 0.045(2) Uani 1 1 d . . .
H2BD H 0.1881 0.9923 0.3021 0.054 Uiso 1 1 calc R . .
C2B5 C -0.0799(8) 0.9490(8) 0.1940(4) 0.058(3) Uani 1 1 d . . .
H2BE H -0.1349 0.9605 0.2145 0.070 Uiso 1 1 calc R . .
C2B6 C -0.0924(7) 0.9354(7) 0.1556(4) 0.052(3) Uani 1 1 d . . .
H2BF H -0.1577 0.9379 0.1429 0.062 Uiso 1 1 calc R . .
C2B7 C 0.1652(8) 0.8330(7) 0.0379(3) 0.052(2) Uani 1 1 d . . .
H2BG H 0.1183 0.8191 0.0212 0.063 Uiso 1 1 calc R . .
C2B8 C 0.2719(8) 0.8237(7) 0.0296(3) 0.048(2) Uani 1 1 d . . .
H2BH H 0.3124 0.8022 0.0061 0.058 Uiso 1 1 calc R . .
C211 C 0.4902(8) 0.8253(6) 0.0311(3) 0.047(2) Uani 1 1 d . . .
C212 C 0.4761(8) 0.8684(7) -0.0085(4) 0.052(2) Uani 1 1 d . . .
H21A H 0.4207 0.9194 -0.0127 0.063 Uiso 1 1 calc R . .
C213 C 0.5392(9) 0.8402(7) -0.0421(3) 0.053(2) Uani 1 1 d . . .
H21B H 0.5272 0.8705 -0.0691 0.063 Uiso 1 1 calc R . .
C214 C 0.6228(10) 0.7646(8) -0.0352(3) 0.062(3) Uani 1 1 d . . .
H21C H 0.6680 0.7449 -0.0579 0.074 Uiso 1 1 calc R . .
C215 C 0.6408(8) 0.7177(7) 0.0044(3) 0.052(2) Uani 1 1 d . . .
H21D H 0.6932 0.6654 0.0080 0.062 Uiso 1 1 calc R . .
C216 C 0.5779(7) 0.7514(7) 0.0384(3) 0.043(2) Uani 1 1 d . . .
C221 C 0.5253(7) 0.9837(6) 0.2205(3) 0.042(2) Uani 1 1 d . . .
C222 C 0.5324(10) 1.0601(8) 0.2065(5) 0.065(3) Uani 1 1 d . . .
H22A H 0.4858 1.0952 0.1848 0.078 Uiso 1 1 calc R . .
C223 C 0.6091(11) 1.0807(9) 0.2255(5) 0.070(3) Uani 1 1 d . . .
H22B H 0.6121 1.1320 0.2175 0.084 Uiso 1 1 calc R . .
C224 C 0.6803(10) 1.0309(11) 0.2553(5) 0.086(5) Uani 1 1 d . . .
H22C H 0.7340 1.0464 0.2668 0.104 Uiso 1 1 calc R . .
C225 C 0.6741(7) 0.9602(9) 0.2682(5) 0.069(4) Uani 1 1 d . . .
H22D H 0.7218 0.9261 0.2899 0.083 Uiso 1 1 calc R . .
C226 C 0.5948(8) 0.9342(8) 0.2496(4) 0.054(3) Uani 1 1 d . . .
H22E H 0.5931 0.8826 0.2581 0.065 Uiso 1 1 calc R . .
C231 C 0.0040(6) 0.9731(6) 0.2750(3) 0.039(2) Uani 1 1 d . . .
C232 C -0.0468(8) 1.0518(6) 0.2874(4) 0.055(3) Uani 1 1 d . . .
H23A H -0.0355 1.0955 0.2711 0.066 Uiso 1 1 calc R . .
C233 C -0.1108(7) 1.0647(6) 0.3220(4) 0.054(3) Uani 1 1 d . . .
H23B H -0.1442 1.1173 0.3290 0.065 Uiso 1 1 calc R . .
C234 C -0.1274(8) 1.0040(8) 0.3466(4) 0.058(3) Uani 1 1 d . . .
H23C H -0.1712 1.0142 0.3708 0.070 Uiso 1 1 calc R . .
C235 C -0.0787(9) 0.9238(9) 0.3363(4) 0.064(3) Uani 1 1 d . . .
H23D H -0.0911 0.8807 0.3529 0.076 Uiso 1 1 calc R . .
C236 C -0.0131(8) 0.9117(6) 0.3011(4) 0.048(2) Uani 1 1 d . . .
H23E H 0.0217 0.8589 0.2947 0.058 Uiso 1 1 calc R . .
C241 C -0.0503(6) 0.8756(5) 0.0706(2) 0.0384(16) Uani 1 1 d . . .
C242 C -0.0826(7) 0.8108(5) 0.0839(3) 0.0542(19) Uani 1 1 d . . .
H24A H -0.0520 0.7768 0.1089 0.065 Uiso 1 1 calc R . .
C243 C -0.1587(7) 0.7959(6) 0.0609(3) 0.060(2) Uani 1 1 d . . .
H24B H -0.1803 0.7522 0.0705 0.071 Uiso 1 1 calc R . .
C244 C -0.2030(8) 0.8432(6) 0.0248(3) 0.053(2) Uani 1 1 d . . .
H24C H -0.2579 0.8337 0.0103 0.064 Uiso 1 1 calc R . .
C245 C -0.1689(8) 0.9056(7) 0.0086(4) 0.072(3) Uani 1 1 d . . .
H24D H -0.1983 0.9373 -0.0171 0.086 Uiso 1 1 calc R . .
C246 C -0.0905(8) 0.9200(6) 0.0313(3) 0.061(2) Uani 1 1 d . . .
H24E H -0.0640 0.9605 0.0201 0.073 Uiso 1 1 calc R . .
N2 N 0.3036(6) 0.7794(5) 0.1917(3) 0.0478(18) Uani 1 1 d . . .
H2A H 0.3765 0.7665 0.1967 0.057 Uiso 1 1 calc R . .
H2B H 0.2710 0.7873 0.2174 0.057 Uiso 1 1 calc R . .
C021 C 0.3687(5) 0.6310(3) 0.2056(2) 0.064(2) Uani 1 1 d GU . .
C022 C 0.4220(6) 0.5672(5) 0.1827(2) 0.083(3) Uani 1 1 d GU . .
H02A H 0.4136 0.5739 0.1529 0.099 Uiso 1 1 calc R . .
C023 C 0.4879(6) 0.4937(4) 0.2038(3) 0.095(3) Uani 1 1 d GU . .
H02B H 0.5239 0.4506 0.1883 0.114 Uiso 1 1 calc R . .
C024 C 0.5004(6) 0.4839(4) 0.2478(3) 0.087(3) Uani 1 1 d GU . .
H02C H 0.5449 0.4342 0.2620 0.104 Uiso 1 1 calc R . .
C025 C 0.4470(6) 0.5476(5) 0.2707(2) 0.081(3) Uani 1 1 d GU . .
H02D H 0.4555 0.5410 0.3005 0.098 Uiso 1 1 calc R . .
C026 C 0.3812(6) 0.6212(4) 0.2497(2) 0.072(2) Uani 1 1 d GU . .
H02E H 0.3451 0.6643 0.2652 0.087 Uiso 1 1 calc R . .
C027 C 0.2924(8) 0.7075(5) 0.1807(3) 0.0557(19) Uani 1 1 d . . .
H02F H 0.3094 0.7045 0.1502 0.067 Uiso 1 1 calc R . .
C028 C 0.1740(12) 0.7127(9) 0.1867(6) 0.091(5) Uani 1 1 d . . .
H02G H 0.1257 0.7611 0.1702 0.136 Uiso 1 1 calc R . .
H02H H 0.1558 0.7142 0.2166 0.136 Uiso 1 1 calc R . .
H02I H 0.1652 0.6661 0.1771 0.136 Uiso 1 1 calc R . .
Zn3 Zn 0.70044(13) 0.37875(9) 0.02959(5) 0.0588(4) Uani 1 1 d . . .
N31 N 0.7123(10) 0.2856(6) 0.0787(3) 0.061(3) Uani 1 1 d . . .
N32 N 0.6007(9) 0.3389(6) -0.0057(3) 0.060(2) Uani 1 1 d . . .
N33 N 0.7222(10) 0.4437(7) -0.0266(3) 0.069(3) Uani 1 1 d . . .
N34 N 0.8399(8) 0.3886(7) 0.0551(3) 0.059(2) Uani 1 1 d . . .
C3M1 C 0.8631(10) 0.2898(7) 0.1196(4) 0.053(2) Uani 1 1 d . . .
C3M2 C 0.5652(10) 0.2423(7) 0.0523(4) 0.063(3) Uani 1 1 d . . .
C3M3 C 0.5740(13) 0.4383(8) -0.0695(5) 0.069(3) Uani 1 1 d . . .
C3M4 C 0.8785(13) 0.4813(10) -0.0031(4) 0.076(4) Uani 1 1 d . . .
C3A1 C 0.7797(11) 0.2619(8) 0.1140(4) 0.063(3) Uani 1 1 d . . .
C3A2 C 0.6472(13) 0.2394(8) 0.0842(4) 0.072(4) Uani 1 1 d . . .
C3A3 C 0.5502(12) 0.2878(8) 0.0114(4) 0.065(3) Uani 1 1 d . . .
C3A4 C 0.5535(11) 0.3755(8) -0.0440(4) 0.063(3) Uani 1 1 d . . .
C3A5 C 0.6543(10) 0.4662(8) -0.0607(4) 0.067(3) Uani 1 1 d . . .
C3A6 C 0.7892(10) 0.4881(9) -0.0324(4) 0.066(3) Uani 1 1 d . . .
C3A7 C 0.8935(10) 0.4353(7) 0.0390(3) 0.055(2) Uani 1 1 d . . .
C3A8 C 0.8916(9) 0.3476(7) 0.0922(4) 0.057(3) Uani 1 1 d . . .
C3B1 C 0.7592(13) 0.1979(9) 0.1380(5) 0.077(4) Uani 1 1 d . . .
H3BA H 0.7982 0.1688 0.1629 0.093 Uiso 1 1 calc R . .
C3B2 C 0.6815(12) 0.1846(8) 0.1218(4) 0.065(3) Uani 1 1 d . . .
H3BB H 0.6519 0.1457 0.1327 0.078 Uiso 1 1 calc R . .
C3B3 C 0.4701(17) 0.2917(12) -0.0207(6) 0.096(5) Uani 1 1 d . . .
H3BC H 0.4212 0.2638 -0.0181 0.116 Uiso 1 1 calc R . .
C3B4 C 0.4781(11) 0.3399(8) -0.0528(4) 0.069(3) Uani 1 1 d . . .
H3BD H 0.4392 0.3500 -0.0787 0.083 Uiso 1 1 calc R . .
C3B5 C 0.6805(14) 0.5291(10) -0.0883(5) 0.081(4) Uani 1 1 d . . .
H3B5 H 0.6457 0.5545 -0.1145 0.097 Uiso 1 1 calc R . .
C3B6 C 0.7612(14) 0.5446(9) -0.0705(4) 0.074(4) Uani 1 1 d . . .
H3BE H 0.7921 0.5832 -0.0805 0.089 Uiso 1 1 calc R . .
C3B7 C 0.9815(12) 0.4293(10) 0.0659(4) 0.079(4) Uani 1 1 d . . .
H3B7 H 1.0298 0.4575 0.0614 0.095 Uiso 1 1 calc R . .
C3B8 C 0.9817(11) 0.3744(9) 0.0995(4) 0.066(3) Uani 1 1 d . . .
H3BF H 1.0305 0.3569 0.1229 0.079 Uiso 1 1 calc R . .
C311 C 0.9341(10) 0.2550(7) 0.1588(4) 0.061(3) Uani 1 1 d . . .
C312 C 0.9220(8) 0.2965(5) 0.1956(3) 0.0411(19) Uani 1 1 d . . .
C313 C 0.9935(9) 0.2640(6) 0.2312(3) 0.047(2) Uani 1 1 d . . .
H31A H 0.9825 0.2904 0.2557 0.057 Uiso 1 1 calc R . .
C314 C 1.0795(10) 0.1931(7) 0.2293(4) 0.061(3) Uani 1 1 d . . .
H31B H 1.1264 0.1698 0.2531 0.073 Uiso 1 1 calc R . .
C315 C 1.0976(11) 0.1559(7) 0.1932(5) 0.071(4) Uani 1 1 d . . .
H31C H 1.1611 0.1104 0.1917 0.085 Uiso 1 1 calc R . .
C316 C 1.0242(12) 0.1837(8) 0.1581(4) 0.070(3) Uani 1 1 d . . .
H31D H 1.0356 0.1546 0.1346 0.084 Uiso 1 1 calc R . .
C321 C 0.4997(13) 0.1928(9) 0.0643(5) 0.075(3) Uani 1 1 d U . .
C322 C 0.4270(14) 0.2045(10) 0.0936(5) 0.087(3) Uani 1 1 d U . .
H32A H 0.4224 0.2442 0.1110 0.104 Uiso 1 1 calc R . .
C323 C 0.3547(15) 0.1635(12) 0.1015(6) 0.101(4) Uani 1 1 d U . .
H32B H 0.3011 0.1766 0.1226 0.122 Uiso 1 1 calc R . .
C324 C 0.3658(15) 0.0999(11) 0.0760(5) 0.098(3) Uani 1 1 d U . .
H32C H 0.3193 0.0703 0.0806 0.118 Uiso 1 1 calc R . .
C325 C 0.4418(16) 0.0829(9) 0.0458(5) 0.093(3) Uani 1 1 d U . .
H32D H 0.4544 0.0395 0.0300 0.111 Uiso 1 1 calc R . .
C326 C 0.4972(15) 0.1313(9) 0.0399(6) 0.091(3) Uani 1 1 d U . .
H32E H 0.5423 0.1247 0.0159 0.109 Uiso 1 1 calc R . .
C331 C 0.5030(9) 0.4756(7) -0.1092(3) 0.083(3) Uani 1 1 d GU . .
C332 C 0.3935(9) 0.5214(8) -0.1041(3) 0.098(4) Uani 1 1 d GU . .
H33A H 0.3648 0.5274 -0.0766 0.118 Uiso 1 1 calc R . .
C333 C 0.3265(8) 0.5583(8) -0.1396(4) 0.100(4) Uani 1 1 d GU . .
H33B H 0.2524 0.5893 -0.1362 0.120 Uiso 1 1 calc R . .
C334 C 0.3689(9) 0.5495(8) -0.1802(3) 0.106(4) Uani 1 1 d GU . .
H33C H 0.3236 0.5745 -0.2043 0.127 Uiso 1 1 calc R . .
C335 C 0.4784(10) 0.5037(8) -0.1853(3) 0.097(4) Uani 1 1 d GU . .
H33D H 0.5071 0.4977 -0.2127 0.117 Uiso 1 1 calc R . .
C336 C 0.5455(8) 0.4667(7) -0.1497(3) 0.098(4) Uani 1 1 d GU . .
H33E H 0.6195 0.4358 -0.1532 0.118 Uiso 1 1 calc R . .
C341 C 0.9450(7) 0.5313(6) -0.0152(3) 0.069(3) Uani 1 1 d GU . .
C342 C 1.0120(8) 0.5137(6) -0.0503(3) 0.090(3) Uani 1 1 d GU . .
H34A H 1.0097 0.4739 -0.0664 0.108 Uiso 1 1 calc R . .
C343 C 1.0825(8) 0.5550(7) -0.0614(3) 0.094(4) Uani 1 1 d GU . .
H34B H 1.1278 0.5431 -0.0851 0.113 Uiso 1 1 calc R . .
C344 C 1.0860(8) 0.6140(7) -0.0376(4) 0.100(4) Uani 1 1 d GU . .
H34C H 1.1337 0.6419 -0.0451 0.120 Uiso 1 1 calc R . .
C345 C 1.0190(9) 0.6316(6) -0.0025(3) 0.094(4) Uani 1 1 d GU . .
H34D H 1.0213 0.6715 0.0136 0.113 Uiso 1 1 calc R . .
C346 C 0.9485(7) 0.5903(6) 0.0086(3) 0.081(3) Uani 1 1 d GU . .
H34E H 0.9032 0.6022 0.0323 0.097 Uiso 1 1 calc R . .
N3 N 0.5727(6) 0.4737(5) 0.0558(3) 0.0619(19) Uani 1 1 d . . .
H3A H 0.5564 0.4529 0.0817 0.074 Uiso 1 1 calc R . .
H3B H 0.6011 0.5114 0.0605 0.074 Uiso 1 1 calc R . .
C031 C 0.3708(8) 0.5306(8) 0.0596(4) 0.120(4) Uani 1 1 d GU . .
C032 C 0.3465(11) 0.4626(7) 0.0741(5) 0.156(5) Uani 1 1 d GU . .
H03A H 0.3937 0.4118 0.0683 0.187 Uiso 1 1 calc R . .
C033 C 0.2524(12) 0.4700(9) 0.0974(5) 0.164(6) Uani 1 1 d GU . .
H03B H 0.2359 0.4241 0.1073 0.197 Uiso 1 1 calc R . .
C034 C 0.1826(9) 0.5452(10) 0.1061(5) 0.153(6) Uani 1 1 d GU . .
H03C H 0.1190 0.5502 0.1219 0.183 Uiso 1 1 calc R . .
C035 C 0.2069(9) 0.6131(8) 0.0915(5) 0.148(6) Uani 1 1 d GU . .
H03D H 0.1597 0.6640 0.0974 0.178 Uiso 1 1 calc R . .
C036 C 0.3010(10) 0.6058(7) 0.0682(5) 0.144(5) Uani 1 1 d GU . .
H03E H 0.3175 0.6517 0.0584 0.172 Uiso 1 1 calc R . .
C037 C 0.4667(10) 0.5166(6) 0.0317(4) 0.078(3) Uani 1 1 d DU . .
H03F H 0.4608 0.4819 0.0106 0.093 Uiso 1 1 calc R . .
C038 C 0.4736(12) 0.5937(7) 0.0070(5) 0.095(4) Uani 1 1 d DU . .
H03G H 0.4056 0.6230 -0.0088 0.142 Uiso 1 1 calc R . .
H03H H 0.5338 0.5800 -0.0127 0.142 Uiso 1 1 calc R . .
H03I H 0.4856 0.6269 0.0268 0.142 Uiso 1 1 calc R . .
Zn4 Zn 1.16293(8) -0.26493(6) 0.70670(4) 0.0368(3) Uani 1 1 d . . .
N41 N 1.1841(6) -0.2529(5) 0.7701(3) 0.0424(17) Uani 1 1 d . . .
N42 N 1.3284(6) -0.2952(5) 0.6981(3) 0.0421(18) Uani 1 1 d . . .
N43 N 1.1528(6) -0.3125(5) 0.6514(3) 0.0389(17) Uani 1 1 d . . .
N44 N 1.0144(6) -0.2766(5) 0.7243(3) 0.0380(16) Uani 1 1 d . . .
C4M1 C 0.9987(8) -0.2297(5) 0.7948(3) 0.042(2) Uani 1 1 d . . .
C4M2 C 1.3777(8) -0.2616(7) 0.7683(3) 0.048(2) Uani 1 1 d . . .
C4M3 C 1.3378(7) -0.3231(6) 0.6236(4) 0.046(2) Uani 1 1 d . . .
C4M4 C 0.9715(7) -0.3254(5) 0.6595(3) 0.040(2) Uani 1 1 d . . .
C4A1 C 1.1022(8) -0.2296(6) 0.7992(4) 0.048(2) Uani 1 1 d . . .
C4A2 C 1.2746(9) -0.2466(8) 0.7864(4) 0.057(3) Uani 1 1 d . . .
C4A3 C 1.4026(7) -0.2869(7) 0.7272(4) 0.048(2) Uani 1 1 d . . .
C4A4 C 1.3836(7) -0.3147(6) 0.6618(4) 0.045(2) Uani 1 1 d . . .
C4A5 C 1.2311(7) -0.3248(5) 0.6205(3) 0.0369(19) Uani 1 1 d . . .
C4A6 C 1.0701(6) -0.3297(5) 0.6356(3) 0.0331(18) Uani 1 1 d . . .
C4A7 C 0.9486(7) -0.2987(6) 0.6988(4) 0.043(2) Uani 1 1 d . . .
C4A8 C 0.9552(7) -0.2537(5) 0.7602(3) 0.0360(18) Uani 1 1 d . . .
C4B1 C 1.1452(10) -0.2098(9) 0.8346(4) 0.068(3) Uani 1 1 d . . .
H4BA H 1.1062 -0.1932 0.8592 0.082 Uiso 1 1 calc R . .
C4B2 C 1.2475(9) -0.2181(9) 0.8281(4) 0.067(3) Uani 1 1 d . . .
H4BB H 1.2944 -0.2077 0.8465 0.080 Uiso 1 1 calc R . .
C4B3 C 1.5077(9) -0.3014(9) 0.7049(5) 0.065(3) Uani 1 1 d . . .
H4B3 H 1.5714 -0.2982 0.7162 0.077 Uiso 1 1 calc R . .
C4B4 C 1.4968(7) -0.3204(7) 0.6650(4) 0.054(3) Uani 1 1 d . . .
H4BC H 1.5509 -0.3342 0.6443 0.065 Uiso 1 1 calc R . .
C4B5 C 1.1920(7) -0.3483(6) 0.5829(3) 0.042(2) Uani 1 1 d . . .
H4B5 H 1.2279 -0.3593 0.5570 0.050 Uiso 1 1 calc R . .
C4B6 C 1.0904(7) -0.3503(6) 0.5945(4) 0.044(2) Uani 1 1 d . . .
H4BD H 1.0430 -0.3634 0.5775 0.052 Uiso 1 1 calc R . .
C4B7 C 0.8447(8) -0.2882(7) 0.7205(3) 0.048(2) Uani 1 1 d . . .
H4BE H 0.7843 -0.2980 0.7105 0.057 Uiso 1 1 calc R . .
C4B8 C 0.8537(8) -0.2616(7) 0.7574(4) 0.048(2) Uani 1 1 d . . .
H4BF H 0.7995 -0.2500 0.7783 0.058 Uiso 1 1 calc R . .
C411 C 0.9180(7) -0.1969(6) 0.8294(3) 0.0364(18) Uani 1 1 d . . .
C412 C 0.8327(8) -0.1208(6) 0.8220(3) 0.041(2) Uani 1 1 d . . .
C413 C 0.7668(9) -0.0894(7) 0.8550(3) 0.049(2) Uani 1 1 d . . .
H41A H 0.7095 -0.0394 0.8499 0.059 Uiso 1 1 calc R . .
C414 C 0.7842(8) -0.1306(7) 0.8956(3) 0.055(3) Uani 1 1 d . . .
H41B H 0.7413 -0.1069 0.9180 0.066 Uiso 1 1 calc R . .
C415 C 0.8618(9) -0.2043(8) 0.9035(4) 0.061(3) Uani 1 1 d . . .
H41C H 0.8708 -0.2323 0.9310 0.073 Uiso 1 1 calc R . .
C416 C 0.9300(8) -0.2395(7) 0.8702(3) 0.048(2) Uani 1 1 d . . .
H41D H 0.9832 -0.2914 0.8755 0.057 Uiso 1 1 calc R . .
C421 C 1.4728(7) -0.2526(6) 0.7886(3) 0.095(4) Uani 1 1 d GU . .
C422 C 1.4744(7) -0.1765(5) 0.7914(4) 0.116(4) Uani 1 1 d GU . .
H42A H 1.4200 -0.1309 0.7774 0.139 Uiso 1 1 calc R . .
C423 C 1.5565(8) -0.1677(6) 0.8149(4) 0.117(4) Uani 1 1 d GU . .
H42B H 1.5576 -0.1162 0.8169 0.140 Uiso 1 1 calc R . .
C424 C 1.6369(8) -0.2351(7) 0.8356(4) 0.114(4) Uani 1 1 d GU . .
H42C H 1.6924 -0.2291 0.8515 0.137 Uiso 1 1 calc R . .
C425 C 1.6353(7) -0.3112(6) 0.8328(4) 0.130(4) Uani 1 1 d GU . .
H42D H 1.6897 -0.3567 0.8467 0.156 Uiso 1 1 calc R . .
C426 C 1.5532(8) -0.3200(5) 0.8092(4) 0.129(4) Uani 1 1 d GU . .
H42E H 1.5521 -0.3715 0.8073 0.155 Uiso 1 1 calc R . .
C431 C 1.4072(8) -0.3367(7) 0.5848(4) 0.051(2) Uani 1 1 d . . .
C432 C 1.4225(9) -0.2725(8) 0.5598(5) 0.062(3) Uani 1 1 d . . .
H43A H 1.3916 -0.2204 0.5677 0.075 Uiso 1 1 calc R . .
C433 C 1.4855(9) -0.2860(7) 0.5218(4) 0.059(3) Uani 1 1 d . . .
H43B H 1.4909 -0.2422 0.5035 0.071 Uiso 1 1 calc R . .
C434 C 1.5365(8) -0.3607(8) 0.5124(4) 0.058(3) Uani 1 1 d . . .
H43C H 1.5813 -0.3691 0.4884 0.070 Uiso 1 1 calc R . .
C435 C 1.5245(9) -0.4263(8) 0.5375(4) 0.063(3) Uani 1 1 d . . .
H43D H 1.5581 -0.4785 0.5299 0.076 Uiso 1 1 calc R . .
C436 C 1.4605(7) -0.4130(7) 0.5747(4) 0.050(2) Uani 1 1 d . . .
H43E H 1.4545 -0.4571 0.5926 0.060 Uiso 1 1 calc R . .
C441 C 0.8930(7) -0.3508(6) 0.6394(3) 0.041(2) Uani 1 1 d . . .
C442 C 0.8186(7) -0.2969(6) 0.6053(4) 0.047(2) Uani 1 1 d . . .
H44A H 0.8248 -0.2470 0.5958 0.057 Uiso 1 1 calc R . .
C443 C 0.7427(9) -0.3175(8) 0.5879(4) 0.056(3) Uani 1 1 d . . .
H44B H 0.6946 -0.2819 0.5667 0.067 Uiso 1 1 calc R . .
C444 C 0.7353(8) -0.3931(8) 0.6016(3) 0.054(3) Uani 1 1 d . . .
H44C H 0.6859 -0.4096 0.5877 0.064 Uiso 1 1 calc R . .
C445 C 0.7957(10) -0.4404(8) 0.6330(4) 0.062(3) Uani 1 1 d . . .
H44D H 0.7850 -0.4884 0.6434 0.075 Uiso 1 1 calc R . .
C446 C 0.8773(9) -0.4199(7) 0.6515(4) 0.053(2) Uani 1 1 d . . .
H44E H 0.9224 -0.4562 0.6733 0.063 Uiso 1 1 calc R . .
N4 N 1.0922(6) -0.1389(4) 0.6834(3) 0.0460(17) Uani 1 1 d . . .
H4A H 1.0268 -0.1314 0.6710 0.055 Uiso 1 1 calc R . .
H4B H 1.0766 -0.1122 0.7067 0.055 Uiso 1 1 calc R . .
C041 C 1.0690(7) -0.0136(5) 0.6372(3) 0.090(3) Uani 1 1 d GU . .
C042 C 1.0471(8) -0.0016(5) 0.5937(3) 0.102(4) Uani 1 1 d GU . .
H04A H 1.0768 -0.0444 0.5774 0.122 Uiso 1 1 calc R . .
C043 C 0.9814(8) 0.0736(6) 0.5744(3) 0.113(4) Uani 1 1 d GU . .
H04B H 0.9666 0.0817 0.5450 0.135 Uiso 1 1 calc R . .
C044 C 0.9375(7) 0.1368(5) 0.5986(3) 0.102(4) Uani 1 1 d GU . .
H04C H 0.8931 0.1877 0.5855 0.122 Uiso 1 1 calc R . .
C045 C 0.9594(8) 0.1249(5) 0.6421(3) 0.108(4) Uani 1 1 d GU . .
H04D H 0.9297 0.1676 0.6584 0.130 Uiso 1 1 calc R . .
C046 C 1.0251(8) 0.0497(6) 0.6614(3) 0.099(3) Uani 1 1 d GU . .
H04E H 1.0399 0.0416 0.6908 0.118 Uiso 1 1 calc R . .
C047 C 1.1460(8) -0.0971(6) 0.6540(4) 0.067(2) Uani 1 1 d . . .
H04F H 1.1699 -0.1280 0.6295 0.080 Uiso 1 1 calc R . .
C048 C 1.2473(11) -0.0925(9) 0.6742(7) 0.106(7) Uani 1 1 d . . .
H04G H 1.2962 -0.1462 0.6846 0.159 Uiso 1 1 calc R . .
H04H H 1.2259 -0.0606 0.6977 0.159 Uiso 1 1 calc R . .
H04I H 1.2845 -0.0677 0.6531 0.159 Uiso 1 1 calc R . .
Zn5 Zn 0.41628(7) 0.17209(6) 0.50864(3) 0.0332(2) Uani 1 1 d . . .
N51 N 0.5831(5) 0.1524(4) 0.5025(3) 0.0350(16) Uani 1 1 d . . .
N52 N 0.3868(6) 0.2951(4) 0.5030(2) 0.0350(16) Uani 1 1 d . . .
N53 N 0.2548(6) 0.2005(5) 0.4903(3) 0.0376(16) Uani 1 1 d . . .
N54 N 0.4516(6) 0.0570(5) 0.4920(3) 0.0389(16) Uani 1 1 d . . .
C5M1 C 0.6525(7) 0.0054(6) 0.4999(3) 0.0394(19) Uani 1 1 d . . .
C5M2 C 0.5783(7) 0.2890(5) 0.5051(3) 0.0367(18) Uani 1 1 d . . .
C5M3 C 0.1863(6) 0.3449(5) 0.4986(3) 0.0306(16) Uani 1 1 d . . .
C5M4 C 0.2640(8) 0.0654(6) 0.4754(3) 0.046(2) Uani 1 1 d . . .
C5A1 C 0.6675(6) 0.0774(5) 0.5002(3) 0.0336(17) Uani 1 1 d . . .
C5A2 C 0.6319(7) 0.2078(6) 0.5038(3) 0.041(2) Uani 1 1 d . . .
C5A3 C 0.4627(7) 0.3299(6) 0.5052(3) 0.040(2) Uani 1 1 d . . .
C5A4 C 0.2871(7) 0.3526(5) 0.5030(3) 0.0368(19) Uani 1 1 d . . .
C5A5 C 0.1717(7) 0.2735(5) 0.4904(3) 0.0350(18) Uani 1 1 d . . .
C5A6 C 0.2074(6) 0.1484(6) 0.4785(4) 0.043(2) Uani 1 1 d . . .
C5A7 C 0.3746(7) 0.0249(6) 0.4831(4) 0.043(2) Uani 1 1 d . . .
C5A8 C 0.5493(7) -0.0056(5) 0.4961(3) 0.0345(18) Uani 1 1 d . . .
C5B1 C 0.7690(7) 0.0910(6) 0.4980(3) 0.042(2) Uani 1 1 d . . .
H5BA H 0.8384 0.0514 0.4956 0.050 Uiso 1 1 calc R . .
C5B2 C 0.7495(7) 0.1688(5) 0.4999(3) 0.039(2) Uani 1 1 d . . .
H5BB H 0.8020 0.1935 0.4989 0.047 Uiso 1 1 calc R . .
C5B3 C 0.4098(7) 0.4134(6) 0.5072(3) 0.041(2) Uani 1 1 d . . .
H5BC H 0.4442 0.4509 0.5083 0.049 Uiso 1 1 calc R . .
C5B4 C 0.2994(7) 0.4291(6) 0.5073(3) 0.042(2) Uani 1 1 d . . .
H5BD H 0.2433 0.4787 0.5097 0.051 Uiso 1 1 calc R . .
C5B5 C 0.0693(7) 0.2651(6) 0.4810(4) 0.049(2) Uani 1 1 d . . .
H5BE H -0.0005 0.3052 0.4814 0.059 Uiso 1 1 calc R . .
C5B6 C 0.0904(8) 0.1911(7) 0.4718(4) 0.052(2) Uani 1 1 d . . .
H5BF H 0.0395 0.1702 0.4628 0.062 Uiso 1 1 calc R . .
C5B7 C 0.4307(8) -0.0631(6) 0.4845(4) 0.050(2) Uani 1 1 d . . .
H5BG H 0.3980 -0.1007 0.4806 0.060 Uiso 1 1 calc R . .
C5B8 C 0.5350(7) -0.0788(5) 0.4923(3) 0.041(2) Uani 1 1 d . . .
H5BH H 0.5905 -0.1299 0.4948 0.049 Uiso 1 1 calc R . .
C511 C 0.7533(6) -0.0695(5) 0.5023(3) 0.0324(17) Uani 1 1 d . . .
C512 C 0.7823(9) -0.1072(7) 0.4666(3) 0.050(2) Uani 1 1 d . . .
H51A H 0.7395 -0.0857 0.4416 0.060 Uiso 1 1 calc R . .
C513 C 0.8777(8) -0.1793(7) 0.4666(3) 0.051(2) Uani 1 1 d . . .
H51B H 0.8943 -0.2081 0.4430 0.061 Uiso 1 1 calc R . .
C514 C 0.9425(8) -0.2040(6) 0.5021(4) 0.050(2) Uani 1 1 d . . .
H51C H 1.0078 -0.2487 0.5023 0.060 Uiso 1 1 calc R . .
C515 C 0.9142(7) -0.1647(6) 0.5380(3) 0.040(2) Uani 1 1 d . . .
H51D H 0.9594 -0.1841 0.5624 0.048 Uiso 1 1 calc R . .
C516 C 0.8215(7) -0.0979(5) 0.5385(3) 0.0341(18) Uani 1 1 d . . .
C521 C 0.6476(7) 0.3379(6) 0.5095(3) 0.041(2) Uani 1 1 d . . .
C522 C 0.6745(9) 0.3827(6) 0.4745(4) 0.051(3) Uani 1 1 d . . .
H52A H 0.6453 0.3856 0.4473 0.061 Uiso 1 1 calc R . .
C523 C 0.7455(10) 0.4232(7) 0.4806(5) 0.067(4) Uani 1 1 d . . .
H52B H 0.7621 0.4536 0.4569 0.081 Uiso 1 1 calc R . .
C524 C 0.7898(8) 0.4210(8) 0.5171(5) 0.067(4) Uani 1 1 d . . .
H52C H 0.8379 0.4487 0.5195 0.080 Uiso 1 1 calc R . .
C525 C 0.7654(9) 0.3783(8) 0.5519(5) 0.069(3) Uani 1 1 d . . .
H52D H 0.7993 0.3756 0.5780 0.082 Uiso 1 1 calc R . .
C526 C 0.6922(10) 0.3380(8) 0.5503(4) 0.067(3) Uani 1 1 d . . .
H52E H 0.6728 0.3120 0.5752 0.081 Uiso 1 1 calc R . .
C531 C 0.0889(7) 0.4198(6) 0.5017(3) 0.0385(17) Uani 1 1 d U . .
C532 C 0.0607(8) 0.4507(7) 0.5394(4) 0.052(2) Uani 1 1 d U . .
H53A H 0.1003 0.4212 0.5640 0.063 Uiso 1 1 calc R . .
C533 C -0.0217(9) 0.5218(8) 0.5433(4) 0.062(2) Uani 1 1 d U . .
H53B H -0.0391 0.5394 0.5703 0.074 Uiso 1 1 calc R . .
C534 C -0.0802(10) 0.5684(7) 0.5072(4) 0.063(2) Uani 1 1 d U . .
H53C H -0.1326 0.6199 0.5088 0.075 Uiso 1 1 calc R . .
C535 C -0.0576(12) 0.5349(9) 0.4668(5) 0.077(3) Uani 1 1 d U . .
H53D H -0.0995 0.5614 0.4421 0.093 Uiso 1 1 calc R . .
C536 C 0.0273(10) 0.4631(8) 0.4663(4) 0.067(3) Uani 1 1 d U . .
H53E H 0.0446 0.4421 0.4402 0.080 Uiso 1 1 calc R . .
C541 C 0.1922(8) 0.0169(5) 0.4706(3) 0.098(4) Uani 1 1 d GU . .
C542 C 0.1755(8) -0.0393(6) 0.5017(3) 0.114(4) Uani 1 1 d GU . .
H54A H 0.2032 -0.0453 0.5294 0.137 Uiso 1 1 calc R . .
C543 C 0.1180(9) -0.0867(6) 0.4917(4) 0.133(4) Uani 1 1 d GU . .
H54B H 0.1068 -0.1247 0.5127 0.159 Uiso 1 1 calc R . .
C544 C 0.0772(9) -0.0778(6) 0.4506(4) 0.141(4) Uani 1 1 d GU . .
H54C H 0.0383 -0.1099 0.4438 0.169 Uiso 1 1 calc R . .
C545 C 0.0938(10) -0.0216(7) 0.4195(3) 0.143(4) Uani 1 1 d GU . .
H54D H 0.0662 -0.0156 0.3917 0.172 Uiso 1 1 calc R . .
C546 C 0.1514(9) 0.0258(6) 0.4295(3) 0.127(4) Uani 1 1 d GU . .
H54E H 0.1626 0.0638 0.4085 0.152 Uiso 1 1 calc R . .
N5 N 0.4044(8) 0.1469(8) 0.5763(3) 0.067(3) Uani 1 1 d . . .
H5A H 0.4704 0.1371 0.5887 0.080 Uiso 1 1 calc R . .
H5B H 0.3549 0.1907 0.5864 0.080 Uiso 1 1 calc R . .
C051 C 0.4369(8) 0.0178(6) 0.6245(3) 0.088(3) Uani 1 1 d GU . .
C052 C 0.4418(8) 0.0396(5) 0.6648(3) 0.091(3) Uani 1 1 d GU . .
H05A H 0.4016 0.0922 0.6705 0.109 Uiso 1 1 calc R . .
C053 C 0.5063(9) -0.0164(7) 0.6967(3) 0.101(3) Uani 1 1 d GU . .
H05B H 0.5096 -0.0016 0.7239 0.122 Uiso 1 1 calc R . .
C054 C 0.5658(8) -0.0941(6) 0.6883(4) 0.115(4) Uani 1 1 d GU . .
H05C H 0.6094 -0.1320 0.7098 0.138 Uiso 1 1 calc R . .
C055 C 0.5609(9) -0.1159(5) 0.6480(4) 0.124(4) Uani 1 1 d GU . .
H05D H 0.6012 -0.1685 0.6423 0.149 Uiso 1 1 calc R . .
C056 C 0.4964(10) -0.0599(7) 0.6161(3) 0.115(4) Uani 1 1 d GU . .
H05E H 0.4931 -0.0747 0.5889 0.138 Uiso 1 1 calc R . .
C057 C 0.3704(13) 0.0766(10) 0.5883(4) 0.097(4) Uani 1 1 d U . .
H05F H 0.3841 0.0470 0.5631 0.116 Uiso 1 1 calc R . .
C058 C 0.2485(16) 0.1049(16) 0.5948(7) 0.146(7) Uani 1 1 d U . .
H05G H 0.2112 0.1412 0.5702 0.218 Uiso 1 1 calc R . .
H05H H 0.2307 0.1327 0.6200 0.218 Uiso 1 1 calc R . .
H05I H 0.2251 0.0590 0.5986 0.218 Uiso 1 1 calc R . .
Zn6 Zn 0.71724(15) 0.25376(9) 0.83034(5) 0.0615(4) Uani 1 1 d D . .
N61 N 0.7090(10) 0.3464(7) 0.7823(3) 0.069(3) Uani 1 1 d . . .
N62 N 0.8238(11) 0.2867(8) 0.8615(4) 0.077(3) Uani 1 1 d . . .
N63 N 0.6926(9) 0.1901(6) 0.8870(3) 0.059(2) Uani 1 1 d . . .
N64 N 0.5766(9) 0.2466(6) 0.8059(3) 0.055(2) Uani 1 1 d . . .
C6M1 C 0.5537(11) 0.3408(7) 0.7393(4) 0.057(3) Uani 1 1 d . . .
C6M2 C 0.8445(16) 0.3916(11) 0.8085(5) 0.091(5) Uani 1 1 d D . .
C6M3 C 0.8386(15) 0.1971(9) 0.9300(4) 0.078(4) Uani 1 1 d . . .
C6M4 C 0.5459(9) 0.1502(7) 0.8625(4) 0.054(2) Uani 1 1 d . . .
C6A1 C 0.6341(13) 0.3700(7) 0.7480(4) 0.063(3) Uani 1 1 d . . .
C6A2 C 0.7747(11) 0.3930(8) 0.7799(4) 0.069(3) Uani 1 1 d . . .
C6A3 C 0.8733(18) 0.3411(12) 0.8466(6) 0.101(6) Uani 1 1 d . . .
C6A4 C 0.8762(16) 0.2514(11) 0.8995(5) 0.101(6) Uani 1 1 d D . .
C6A5 C 0.7576(14) 0.1661(8) 0.9219(4) 0.073(4) Uani 1 1 d . . .
C6A6 C 0.6216(11) 0.1483(7) 0.8904(3) 0.060(3) Uani 1 1 d . . .
C6A7 C 0.5158(11) 0.2032(9) 0.8257(4) 0.069(3) Uani 1 1 d . . .
C6A8 C 0.5256(11) 0.2844(8) 0.7673(4) 0.061(3) Uani 1 1 d . . .
C6B1 C 0.6609(12) 0.4333(8) 0.7177(4) 0.068(3) Uani 1 1 d . . .
H6B1 H 0.6296 0.4569 0.6907 0.082 Uiso 1 1 calc R . .
C6B2 C 0.7459(14) 0.4492(10) 0.7398(5) 0.084(4) Uani 1 1 d . . .
H6B2 H 0.7768 0.4880 0.7304 0.101 Uiso 1 1 calc R . .
C6B3 C 0.951(2) 0.3453(13) 0.8780(5) 0.124(9) Uani 1 1 d . . .
H6BA H 0.9863 0.3829 0.8765 0.149 Uiso 1 1 calc R . .
C6B4 C 0.962(2) 0.2836(13) 0.9101(6) 0.155(11) Uani 1 1 d D . .
H6B4 H 1.0124 0.2658 0.9332 0.186 Uiso 1 1 calc R . .
C6B5 C 0.7351(13) 0.1035(9) 0.9496(4) 0.075(4) Uani 1 1 d . . .
H6BB H 0.7714 0.0758 0.9752 0.090 Uiso 1 1 calc R . .
C6B6 C 0.6515(11) 0.0939(8) 0.9308(4) 0.066(3) Uani 1 1 d . . .
H6BC H 0.6169 0.0579 0.9416 0.079 Uiso 1 1 calc R . .
C6B7 C 0.4217(14) 0.2149(10) 0.7962(5) 0.086(4) Uani 1 1 d . . .
H6BD H 0.3670 0.1923 0.8005 0.103 Uiso 1 1 calc R . .
C6B8 C 0.4324(13) 0.2644(11) 0.7623(5) 0.086(5) Uani 1 1 d . . .
H6BE H 0.3845 0.2830 0.7386 0.104 Uiso 1 1 calc R . .
C611 C 0.4806(10) 0.3776(6) 0.7011(3) 0.050(2) Uani 1 1 d U . .
C612 C 0.4949(9) 0.3388(7) 0.6657(4) 0.051(2) Uani 1 1 d U . .
C613 C 0.4246(9) 0.3721(7) 0.6305(4) 0.053(2) Uani 1 1 d U . .
H61A H 0.4364 0.3463 0.6058 0.063 Uiso 1 1 calc R . .
C614 C 0.3374(10) 0.4432(7) 0.6322(4) 0.059(3) Uani 1 1 d U . .
H61B H 0.2877 0.4639 0.6091 0.071 Uiso 1 1 calc R . .
C615 C 0.3218(12) 0.4844(8) 0.6671(4) 0.069(3) Uani 1 1 d U . .
H61C H 0.2648 0.5342 0.6676 0.082 Uiso 1 1 calc R . .
C616 C 0.3928(12) 0.4500(8) 0.7010(4) 0.068(3) Uani 1 1 d U . .
H61D H 0.3816 0.4765 0.7255 0.082 Uiso 1 1 calc R . .
C621 C 0.9162(18) 0.4422(12) 0.7978(6) 0.106(4) Uani 1 1 d DU . .
C622 C 0.9964(18) 0.4206(13) 0.7623(6) 0.112(4) Uani 1 1 d U . .
H62A H 1.0027 0.3757 0.7486 0.135 Uiso 1 1 calc R . .
C623 C 1.065(2) 0.4679(14) 0.7484(7) 0.129(5) Uani 1 1 d U . .
H623 H 1.1097 0.4587 0.7244 0.155 Uiso 1 1 calc R . .
C624 C 1.059(2) 0.5267(12) 0.7734(7) 0.124(4) Uani 1 1 d U . .
H62B H 1.1075 0.5549 0.7681 0.148 Uiso 1 1 calc R . .
C625 C 0.986(2) 0.5457(13) 0.8057(8) 0.126(5) Uani 1 1 d U . .
H62C H 0.9889 0.5855 0.8217 0.152 Uiso 1 1 calc R . .
C626 C 0.902(2) 0.5100(11) 0.8180(7) 0.114(4) Uani 1 1 d U . .
H62D H 0.8450 0.5305 0.8372 0.137 Uiso 1 1 calc R . .
C631 C 0.9128(10) 0.1573(7) 0.9682(3) 0.064(3) Uani 1 1 d . . .
C632 C 0.8727(12) 0.1652(7) 1.0086(4) 0.074(3) Uani 1 1 d . . .
H63A H 0.8001 0.1993 1.0120 0.089 Uiso 1 1 calc R . .
C633 C 0.9344(13) 0.1251(9) 1.0441(4) 0.083(4) Uani 1 1 d . . .
H633 H 0.9030 0.1290 1.0712 0.100 Uiso 1 1 calc R . .
C634 C 1.0448(12) 0.0781(8) 1.0398(4) 0.078(3) Uani 1 1 d . . .
H63B H 1.0895 0.0553 1.0642 0.093 Uiso 1 1 calc R . .
C635 C 1.0867(11) 0.0656(11) 1.0017(5) 0.087(4) Uani 1 1 d . . .
H63C H 1.1587 0.0301 0.9986 0.105 Uiso 1 1 calc R . .
C636 C 1.0211(11) 0.1064(11) 0.9665(4) 0.086(4) Uani 1 1 d . . .
H63D H 1.0522 0.0991 0.9395 0.103 Uiso 1 1 calc R . .
C641 C 0.4673(11) 0.1052(9) 0.8771(4) 0.075(3) Uani 1 1 d U . .
C642 C 0.4017(13) 0.1265(11) 0.9116(4) 0.095(4) Uani 1 1 d U . .
H642 H 0.4098 0.1653 0.9272 0.114 Uiso 1 1 calc R . .
C643 C 0.3228(14) 0.0921(12) 0.9243(5) 0.105(4) Uani 1 1 d U . .
H64C H 0.2757 0.1099 0.9468 0.125 Uiso 1 1 calc R . .
C644 C 0.3165(14) 0.0337(11) 0.9036(5) 0.100(3) Uani 1 1 d U . .
H64D H 0.2654 0.0093 0.9121 0.120 Uiso 1 1 calc R . .
C645 C 0.3881(12) 0.0068(10) 0.8678(5) 0.089(3) Uani 1 1 d U . .
H64E H 0.3865 -0.0360 0.8538 0.106 Uiso 1 1 calc R . .
C646 C 0.4571(11) 0.0470(9) 0.8556(4) 0.079(3) Uani 1 1 d U . .
H64F H 0.4996 0.0339 0.8313 0.095 Uiso 1 1 calc R . .
N6 N 0.8247(10) 0.1520(11) 0.8006(7) 0.153(6) Uani 1 1 d DU B .
H6A H 0.7765 0.1280 0.7954 0.184 Uiso 1 1 calc R . .
H6B H 0.8335 0.1772 0.7748 0.184 Uiso 1 1 calc R . .
C67 C 0.9252(12) 0.0836(9) 0.8041(8) 0.174(5) Uani 1 1 d DU . .
H67 H 0.9139 0.0439 0.7875 0.209 Uiso 1 1 calc R A 1
C68 C 0.935(3) 0.047(2) 0.8517(8) 0.221(11) Uani 1 1 d DU B .
H68A H 0.8755 0.0269 0.8583 0.332 Uiso 1 1 calc R . .
H68B H 0.9299 0.0879 0.8697 0.332 Uiso 1 1 calc R . .
H68C H 1.0043 0.0030 0.8568 0.332 Uiso 1 1 calc R . .
C61A C 1.0279(11) 0.0987(10) 0.7859(8) 0.165(5) Uani 0.777(19) 1 d PGDU B 1
C62A C 1.1233(14) 0.0331(10) 0.7824(8) 0.170(6) Uani 0.777(19) 1 d PGDU B 1
H62E H 1.1243 -0.0192 0.7908 0.204 Uiso 0.777(19) 1 calc PR B 1
C63A C 1.2171(11) 0.0449(12) 0.7664(8) 0.164(6) Uani 0.777(19) 1 d PGU B 1
H63E H 1.2816 0.0005 0.7640 0.196 Uiso 0.777(19) 1 calc PR B 1
C64A C 1.2155(12) 0.1223(14) 0.7539(8) 0.163(7) Uani 0.777(19) 1 d PGDU B 1
H64G H 1.2790 0.1302 0.7431 0.195 Uiso 0.777(19) 1 calc PR B 1
C65A C 1.1202(14) 0.1879(11) 0.7575(7) 0.173(7) Uani 0.777(19) 1 d PGU B 1
H65A H 1.1191 0.2402 0.7490 0.207 Uiso 0.777(19) 1 calc PR B 1
C66A C 1.0263(11) 0.1761(10) 0.7735(7) 0.175(6) Uani 0.777(19) 1 d PGDU B 1
H66A H 0.9618 0.2205 0.7758 0.210 Uiso 0.777(19) 1 calc PR B 1
C61B C 1.0306(11) 0.0854(15) 0.7831(5) 0.172(9) Uani 0.223(19) 1 d PGDU B 2
C62B C 1.1168(15) 0.0130(16) 0.7929(5) 0.170(8) Uani 0.223(19) 1 d PGDU B 2
H62F H 1.1044 -0.0357 0.7949 0.205 Uiso 0.223(19) 1 calc PR B 2
C63B C 1.2214(12) 0.013(2) 0.7999(6) 0.164(6) Uani 0.223(19) 1 d PGU B 2
H63F H 1.2796 -0.0364 0.8066 0.196 Uiso 0.223(19) 1 calc PR B 2
C64B C 1.2397(10) 0.085(2) 0.7971(6) 0.169(8) Uani 0.223(19) 1 d PGDU B 2
H64H H 1.3104 0.0844 0.8018 0.203 Uiso 0.223(19) 1 calc PR B 2
C65B C 1.1535(14) 0.157(2) 0.7872(6) 0.173(9) Uani 0.223(19) 1 d PGU B 2
H65B H 1.1659 0.2057 0.7852 0.208 Uiso 0.223(19) 1 calc PR B 2
C66B C 1.0490(11) 0.1574(16) 0.7802(4) 0.175(9) Uani 0.223(19) 1 d PGDU B 2
H66B H 0.9907 0.2064 0.7735 0.210 Uiso 0.223(19) 1 calc PR B 2
N011 N 0.6361(6) 0.6931(5) 0.2844(2) 0.0369(16) Uani 1 1 d G . .
H01J H 0.6961 0.6511 0.2877 0.044 Uiso 1 1 calc R . .
N012 N 0.5938(6) 0.7129(5) 0.0801(3) 0.0431(18) Uani 1 1 d . . .
H01K H 0.5547 0.7414 0.0991 0.052 Uiso 1 1 calc R . .
N013 N 0.8366(7) 0.3729(5) 0.1926(3) 0.0462(19) Uani 1 1 d . . .
H01L H 0.7896 0.3843 0.1717 0.055 Uiso 1 1 calc R . .
O011 O 0.5055(6) 0.7667(5) 0.2341(3) 0.0535(18) Uani 1 1 d . . .
O012 O 0.6988(10) 0.5890(5) 0.0715(3) 0.088(3) Uani 1 1 d U . .
O013 O 0.8584(6) 0.4172(5) 0.2547(2) 0.0516(17) Uani 1 1 d . . .
C11 C 0.6388(7) 0.6466(5) 0.2155(3) 0.0358(19) Uani 1 1 d . . .
C12 C 0.6200(7) 0.6729(5) 0.1729(3) 0.0350(18) Uani 1 1 d . . .
H02J H 0.5773 0.7267 0.1638 0.042 Uiso 1 1 calc R . .
C13 C 0.6663(8) 0.6175(6) 0.1423(3) 0.043(2) Uani 1 1 d . . .
C14 C 0.7314(8) 0.5377(5) 0.1583(3) 0.041(2) Uani 1 1 d . . .
H04J H 0.7650 0.5005 0.1392 0.049 Uiso 1 1 calc R . .
C15 C 0.7463(7) 0.5137(5) 0.2011(3) 0.040(2) Uani 1 1 d . . .
C16 C 0.7029(6) 0.5661(5) 0.2298(3) 0.0374(19) Uani 1 1 d . . .
H06A H 0.7154 0.5489 0.2591 0.045 Uiso 1 1 calc R . .
C17 C 0.5860(6) 0.7079(5) 0.2459(3) 0.0310(17) Uani 1 1 d . . .
C18 C 0.6599(8) 0.6389(6) 0.0953(3) 0.044(2) Uani 1 1 d . . .
C19 C 0.8215(7) 0.4285(5) 0.2183(3) 0.0391(19) Uani 1 1 d . . .
N021 N 0.8151(7) -0.0812(6) 0.7794(3) 0.0493(19) Uani 1 1 d . . .
H02K H 0.8538 -0.1099 0.7605 0.059 Uiso 1 1 calc R . .
N022 N 0.7882(6) -0.0580(5) 0.5744(3) 0.0390(17) Uani 1 1 d . . .
H02L H 0.7278 -0.0164 0.5713 0.047 Uiso 1 1 calc R . .
N023 N 0.5780(8) 0.2618(6) 0.6676(3) 0.054(2) Uani 1 1 d . . .
H02M H 0.6241 0.2500 0.6888 0.065 Uiso 1 1 calc R . .
O021 O 0.6857(11) 0.0378(7) 0.7865(3) 0.114(4) Uani 1 1 d U . .
O022 O 0.9135(5) -0.1330(4) 0.6250(2) 0.0426(14) Uani 1 1 d . . .
O023 O 0.5547(7) 0.2165(4) 0.6064(2) 0.0506(17) Uani 1 1 d . . .
C21 C 0.7466(8) 0.0147(6) 0.7159(3) 0.044(2) Uani 1 1 d . . .
C22 C 0.7940(8) -0.0378(6) 0.6884(3) 0.043(2) Uani 1 1 d . . .
H00A H 0.8366 -0.0912 0.6984 0.051 Uiso 1 1 calc R . .
C23 C 0.7798(7) -0.0124(6) 0.6434(3) 0.0364(19) Uani 1 1 d . . .
C24 C 0.7198(7) 0.0662(6) 0.6298(3) 0.0363(18) Uani 1 1 d . . .
H00B H 0.7121 0.0838 0.6004 0.044 Uiso 1 1 calc R . .
C25 C 0.6683(8) 0.1222(6) 0.6594(3) 0.043(2) Uani 1 1 d . . .
C26 C 0.6842(9) 0.0934(7) 0.7034(3) 0.048(2) Uani 1 1 d . . .
H00C H 0.6520 0.1282 0.7239 0.057 Uiso 1 1 calc R . .
C27 C 0.7507(13) -0.0091(7) 0.7641(4) 0.067(3) Uani 1 1 d . . .
C28 C 0.8364(7) -0.0747(6) 0.6135(3) 0.0388(19) Uani 1 1 d . . .
C29 C 0.5980(8) 0.2030(6) 0.6415(3) 0.040(2) Uani 1 1 d . . .

loop_
_atom_site_aniso_label
_atom_site_aniso_U_11
_atom_site_aniso_U_22
_atom_site_aniso_U_33
_atom_site_aniso_U_23
_atom_site_aniso_U_13
_atom_site_aniso_U_12
Zn1 0.0274(5) 0.0308(5) 0.0381(6) 0.0009(4) -0.0044(4) -0.0116(4)
N11 0.025(3) 0.025(3) 0.054(4) -0.008(3) -0.003(3) -0.009(3)
N12 0.029(3) 0.031(4) 0.041(4) -0.003(3) -0.003(3) -0.015(3)
N13 0.031(3) 0.023(3) 0.039(4) 0.003(3) -0.004(3) -0.010(3)
N14 0.032(3) 0.032(4) 0.032(3) -0.001(3) 0.002(3) -0.015(3)
C1M1 0.029(3) 0.033(4) 0.028(4) -0.008(3) 0.002(3) -0.008(3)
C1M2 0.022(3) 0.037(4) 0.063(6) 0.005(4) -0.002(3) -0.004(3)
C1M3 0.030(4) 0.048(5) 0.042(5) -0.003(4) -0.004(3) -0.022(4)
C1M4 0.038(4) 0.033(4) 0.039(5) 0.001(4) -0.004(3) -0.021(4)
C1A1 0.039(4) 0.036(5) 0.044(5) -0.003(4) -0.014(4) -0.014(4)
C1A2 0.030(4) 0.035(4) 0.044(4) 0.003(3) -0.005(3) -0.017(3)
C1A3 0.035(4) 0.031(4) 0.060(6) 0.000(4) -0.004(4) -0.018(4)
C1A4 0.028(4) 0.040(5) 0.035(5) 0.000(4) 0.001(3) -0.010(3)
C1A5 0.025(3) 0.038(5) 0.039(5) 0.004(4) -0.003(3) -0.018(3)
C1A6 0.034(4) 0.026(4) 0.040(5) 0.000(3) -0.003(3) -0.012(3)
C1A7 0.019(3) 0.030(4) 0.044(5) -0.002(3) -0.007(3) -0.010(3)
C1A8 0.024(3) 0.040(4) 0.037(4) -0.006(3) -0.005(3) -0.010(3)
C1B1 0.041(4) 0.042(5) 0.064(6) -0.001(4) -0.013(4) -0.023(4)
C1B2 0.028(4) 0.041(5) 0.066(6) -0.020(4) 0.002(4) -0.016(3)
C1B3 0.033(4) 0.046(5) 0.092(8) -0.013(5) -0.002(4) -0.020(4)
C1B4 0.025(4) 0.039(5) 0.079(7) -0.014(5) 0.006(4) -0.009(3)
C1B5 0.043(5) 0.026(4) 0.065(7) -0.005(4) 0.003(4) -0.014(4)
C1B6 0.041(4) 0.028(4) 0.065(6) 0.000(4) -0.004(4) -0.015(4)
C1B7 0.034(4) 0.045(5) 0.052(5) 0.008(4) -0.006(4) -0.019(4)
C1B8 0.027(3) 0.036(4) 0.049(5) 0.008(4) -0.002(3) -0.013(3)
C111 0.040(4) 0.045(5) 0.040(5) -0.002(4) -0.004(3) -0.022(4)
C112 0.024(3) 0.029(4) 0.046(5) 0.004(3) -0.009(3) -0.007(3)
C113 0.041(4) 0.036(4) 0.052(6) -0.010(4) 0.001(4) -0.010(4)
C114 0.038(4) 0.031(4) 0.066(6) -0.017(4) 0.012(4) -0.007(3)
C115 0.042(4) 0.057(6) 0.065(7) -0.030(5) 0.011(4) -0.017(4)
C116 0.039(4) 0.035(4) 0.040(5) -0.008(3) -0.002(3) -0.007(3)
C121 0.034(3) 0.032(3) 0.087(5) -0.023(4) -0.008(3) -0.007(3)
C122 0.106(6) 0.047(4) 0.092(6) 0.003(4) -0.039(5) -0.036(4)
C123 0.116(6) 0.058(5) 0.115(7) -0.005(5) -0.057(5) -0.038(5)
C124 0.088(6) 0.058(5) 0.147(8) -0.020(5) -0.034(6) -0.041(4)
C125 0.069(5) 0.091(6) 0.160(8) -0.027(6) 0.013(6) -0.049(5)
C126 0.062(4) 0.085(5) 0.135(7) -0.040(5) 0.017(5) -0.049(4)
C131 0.026(3) 0.030(4) 0.054(5) -0.010(4) 0.011(3) -0.014(3)
C132 0.043(4) 0.056(6) 0.042(5) 0.006(4) 0.016(4) 0.005(4)
C133 0.077(8) 0.047(6) 0.087(9) 0.025(6) 0.037(7) 0.019(6)
C134 0.051(6) 0.035(5) 0.179(16) -0.011(7) 0.060(9) -0.009(5)
C135 0.034(5) 0.090(9) 0.148(13) -0.093(10) 0.042(6) -0.034(5)
C136 0.042(5) 0.079(7) 0.071(7) -0.039(6) 0.006(5) -0.028(5)
C141 0.024(3) 0.032(4) 0.062(6) -0.004(4) -0.007(4) -0.010(3)
C142 0.040(4) 0.049(5) 0.048(5) -0.011(4) 0.001(4) -0.023(4)
C143 0.052(5) 0.060(6) 0.069(7) -0.019(5) 0.031(5) -0.030(5)
C144 0.035(4) 0.037(5) 0.097(9) -0.014(5) 0.006(5) -0.020(4)
C145 0.075(7) 0.059(6) 0.076(8) 0.016(6) -0.035(6) -0.040(6)
C146 0.058(6) 0.040(5) 0.066(7) 0.004(5) -0.014(5) -0.024(4)
N1 0.059(4) 0.089(6) 0.042(4) 0.007(4) 0.002(3) -0.034(4)
C011 0.067(5) 0.093(6) 0.054(5) 0.022(4) 0.002(4) -0.050(4)
C012 0.076(5) 0.105(6) 0.062(5) 0.024(5) -0.008(4) -0.050(5)
C013 0.080(6) 0.109(7) 0.089(6) 0.031(5) -0.019(5) -0.047(5)
C014 0.075(5) 0.095(7) 0.117(7) 0.035(6) -0.005(5) -0.035(5)
C015 0.068(5) 0.086(6) 0.116(7) 0.033(5) 0.001(5) -0.027(5)
C016 0.079(5) 0.087(6) 0.082(6) 0.022(5) 0.008(5) -0.027(5)
C017 0.056(5) 0.070(6) 0.066(6) 0.003(5) 0.011(4) -0.025(4)
C018 0.056(6) 0.103(9) 0.107(11) 0.017(8) 0.009(6) -0.035(6)
Zn2 0.0255(5) 0.0311(5) 0.0486(7) 0.0011(5) -0.0031(4) -0.0098(4)
N21 0.030(3) 0.042(4) 0.037(4) 0.007(3) -0.006(3) -0.014(3)
N22 0.022(3) 0.031(3) 0.049(4) -0.003(3) -0.004(3) -0.010(3)
N23 0.033(3) 0.032(4) 0.059(5) -0.007(3) 0.003(3) -0.007(3)
N24 0.030(3) 0.038(4) 0.054(5) 0.009(3) -0.004(3) -0.009(3)
C2M1 0.034(4) 0.045(5) 0.044(5) 0.010(4) 0.000(4) -0.013(4)
C2M2 0.032(4) 0.032(4) 0.059(6) -0.003(4) -0.007(4) -0.015(3)
C2M3 0.030(4) 0.031(4) 0.054(6) -0.016(4) 0.005(4) -0.008(3)
C2M4 0.035(4) 0.047(5) 0.054(6) 0.009(4) -0.010(4) -0.016(4)
C2A1 0.028(4) 0.039(4) 0.049(5) 0.007(4) -0.002(3) -0.012(3)
C2A2 0.039(4) 0.026(4) 0.043(5) 0.001(3) -0.005(3) -0.017(3)
C2A3 0.037(4) 0.039(5) 0.048(5) 0.000(4) -0.007(4) -0.017(4)
C2A4 0.029(4) 0.037(5) 0.063(6) -0.011(4) 0.006(4) -0.012(3)
C2A5 0.024(4) 0.042(5) 0.067(6) -0.001(4) 0.000(4) -0.010(3)
C2A6 0.035(4) 0.045(5) 0.056(6) 0.004(4) -0.013(4) -0.012(4)
C2A7 0.039(4) 0.049(5) 0.049(5) 0.006(4) -0.015(4) -0.019(4)
C2A8 0.040(4) 0.045(5) 0.040(5) 0.006(4) -0.009(3) -0.018(4)
C2B1 0.039(4) 0.050(5) 0.046(6) 0.006(4) -0.002(4) -0.017(4)
C2B2 0.036(4) 0.050(5) 0.063(6) -0.004(5) -0.002(4) -0.021(4)
C2B3 0.028(4) 0.038(4) 0.055(6) -0.011(4) 0.002(3) -0.016(3)
C2B4 0.027(4) 0.055(6) 0.054(6) -0.010(5) 0.004(4) -0.016(4)
C2B5 0.033(4) 0.068(7) 0.078(8) -0.018(6) 0.008(5) -0.021(5)
C2B6 0.025(4) 0.063(7) 0.067(7) -0.014(5) -0.011(4) -0.012(4)
C2B7 0.046(4) 0.067(6) 0.054(5) -0.002(4) -0.007(4) -0.033(4)
C2B8 0.048(4) 0.062(5) 0.036(4) -0.006(4) -0.006(3) -0.019(4)
C211 0.046(5) 0.048(5) 0.039(5) 0.008(4) -0.002(4) -0.012(4)
C212 0.045(5) 0.046(5) 0.056(6) 0.010(4) 0.002(4) -0.011(4)
C213 0.059(5) 0.059(6) 0.031(5) 0.011(4) 0.006(4) -0.015(5)
C214 0.068(6) 0.080(8) 0.032(5) 0.024(5) -0.003(4) -0.030(6)
C215 0.049(5) 0.059(6) 0.037(5) 0.013(4) -0.002(4) -0.013(4)
C216 0.035(4) 0.061(6) 0.033(5) 0.009(4) -0.001(3) -0.020(4)
C221 0.028(4) 0.039(5) 0.064(6) -0.005(4) -0.001(4) -0.019(4)
C222 0.059(6) 0.060(7) 0.087(9) 0.001(6) -0.007(6) -0.038(5)
C223 0.073(7) 0.075(8) 0.084(9) -0.020(7) -0.005(6) -0.048(7)
C224 0.055(7) 0.142(14) 0.106(11) -0.061(11) 0.027(7) -0.074(9)
C225 0.021(4) 0.093(9) 0.091(9) -0.029(7) -0.001(4) -0.014(5)
C226 0.035(4) 0.073(7) 0.062(6) 0.004(5) -0.013(4) -0.032(5)
C231 0.017(3) 0.044(5) 0.059(6) -0.018(4) 0.001(3) -0.010(3)
C232 0.035(4) 0.042(5) 0.096(9) -0.028(5) 0.016(5) -0.019(4)
C233 0.029(4) 0.040(5) 0.093(8) -0.025(5) 0.014(5) -0.008(4)
C234 0.041(5) 0.078(8) 0.061(7) -0.026(6) 0.006(4) -0.020(5)
C235 0.049(5) 0.081(8) 0.070(7) 0.006(6) -0.008(5) -0.038(6)
C236 0.041(4) 0.040(5) 0.065(6) -0.014(4) 0.004(4) -0.013(4)
C241 0.035(3) 0.044(4) 0.034(4) -0.007(3) -0.002(3) -0.010(3)
C242 0.053(4) 0.049(4) 0.058(5) -0.004(4) -0.011(4) -0.016(4)
C243 0.050(4) 0.062(5) 0.074(6) -0.006(4) -0.009(4) -0.029(4)
C244 0.065(5) 0.075(6) 0.032(4) -0.009(4) -0.006(3) -0.039(4)
C245 0.068(6) 0.069(6) 0.077(7) -0.002(5) -0.040(5) -0.023(5)
C246 0.060(5) 0.057(5) 0.064(5) 0.001(4) -0.024(4) -0.021(4)
N2 0.038(3) 0.042(4) 0.063(5) 0.007(3) -0.011(3) -0.017(3)
C021 0.053(4) 0.044(4) 0.098(6) 0.015(4) -0.003(4) -0.028(3)
C022 0.066(5) 0.061(5) 0.122(7) 0.001(5) -0.001(5) -0.027(4)
C023 0.067(5) 0.060(5) 0.157(8) -0.001(6) 0.003(6) -0.026(4)
C024 0.056(5) 0.060(5) 0.139(8) 0.028(5) -0.013(5) -0.026(4)
C025 0.058(5) 0.081(5) 0.105(7) 0.030(5) -0.013(4) -0.037(4)
C026 0.055(4) 0.065(5) 0.096(6) 0.013(5) 0.002(4) -0.027(4)
C027 0.064(5) 0.042(4) 0.062(5) 0.001(4) -0.013(4) -0.021(4)
C028 0.071(7) 0.068(8) 0.134(13) 0.022(8) -0.031(8) -0.035(6)
Zn3 0.0722(9) 0.0520(9) 0.0464(8) 0.0016(7) -0.0098(7) -0.0169(7)
N31 0.096(7) 0.054(6) 0.038(5) -0.006(4) 0.000(5) -0.031(5)
N32 0.090(6) 0.047(4) 0.040(4) -0.005(3) -0.008(4) -0.021(4)
N33 0.080(7) 0.071(7) 0.049(6) 0.013(5) -0.003(5) -0.023(6)
N34 0.064(5) 0.070(6) 0.032(5) 0.016(4) -0.008(4) -0.018(5)
C3M1 0.070(6) 0.039(5) 0.039(6) -0.002(4) -0.004(5) -0.006(5)
C3M2 0.077(7) 0.043(5) 0.071(8) -0.006(5) -0.009(6) -0.022(5)
C3M3 0.098(9) 0.052(7) 0.062(8) -0.001(6) -0.018(7) -0.033(7)
C3M4 0.087(9) 0.087(10) 0.050(7) 0.008(7) -0.012(6) -0.030(8)
C3A1 0.072(7) 0.067(8) 0.045(6) 0.005(5) -0.005(5) -0.022(6)
C3A2 0.118(10) 0.054(6) 0.049(6) -0.008(5) -0.027(6) -0.034(7)
C3A3 0.098(9) 0.053(6) 0.047(6) -0.016(5) -0.007(6) -0.027(6)
C3A4 0.084(7) 0.064(7) 0.045(6) -0.016(5) -0.014(5) -0.028(6)
C3A5 0.064(6) 0.065(7) 0.061(7) 0.019(6) -0.013(5) -0.016(6)
C3A6 0.066(6) 0.075(8) 0.044(6) 0.021(5) -0.017(5) -0.017(6)
C3A7 0.073(6) 0.053(6) 0.034(5) -0.004(4) -0.003(4) -0.018(5)
C3A8 0.059(6) 0.051(6) 0.048(6) -0.009(5) 0.001(5) -0.005(5)
C3B1 0.095(9) 0.069(8) 0.049(7) -0.002(6) -0.007(6) -0.007(7)
C3B2 0.104(9) 0.057(7) 0.043(6) 0.014(5) -0.012(6) -0.045(7)
C3B3 0.127(13) 0.098(12) 0.084(11) -0.005(9) -0.009(9) -0.065(11)
C3B4 0.088(7) 0.073(7) 0.056(6) -0.002(5) -0.005(5) -0.041(6)
C3B5 0.113(11) 0.086(10) 0.056(8) 0.021(7) -0.030(7) -0.059(9)
C3B6 0.112(10) 0.071(8) 0.044(6) 0.003(6) -0.016(6) -0.041(8)
C3B7 0.076(7) 0.097(10) 0.051(7) 0.028(6) -0.014(5) -0.026(7)
C3B8 0.078(7) 0.076(8) 0.038(6) 0.013(5) -0.013(5) -0.026(6)
C311 0.065(6) 0.045(6) 0.060(7) 0.014(5) 0.001(5) -0.009(5)
C312 0.052(4) 0.026(4) 0.036(4) -0.004(3) 0.000(4) -0.004(3)
C313 0.056(5) 0.040(5) 0.040(5) 0.005(4) -0.008(4) -0.012(4)
C314 0.065(6) 0.048(6) 0.060(6) 0.010(5) -0.020(5) -0.011(5)
C315 0.064(6) 0.038(5) 0.078(8) 0.011(5) 0.004(6) 0.015(5)
C316 0.090(8) 0.047(6) 0.050(6) 0.001(5) 0.010(6) 0.001(6)
C321 0.104(7) 0.063(5) 0.063(6) 0.003(5) -0.012(5) -0.036(5)
C322 0.100(7) 0.080(6) 0.083(6) -0.008(5) 0.000(5) -0.037(5)
C323 0.103(7) 0.099(7) 0.098(7) 0.015(6) -0.003(6) -0.039(6)
C324 0.113(7) 0.087(7) 0.101(7) 0.018(6) -0.019(6) -0.052(6)
C325 0.128(7) 0.065(6) 0.097(7) -0.002(5) -0.016(6) -0.051(6)
C326 0.119(7) 0.067(6) 0.089(7) 0.003(5) -0.007(6) -0.041(6)
C331 0.107(7) 0.082(7) 0.062(6) -0.004(6) -0.023(6) -0.036(6)
C332 0.115(8) 0.100(8) 0.066(6) 0.009(6) -0.021(6) -0.027(7)
C333 0.111(8) 0.103(8) 0.074(7) 0.006(6) -0.030(6) -0.028(7)
C334 0.125(8) 0.101(8) 0.081(7) -0.004(6) -0.048(7) -0.024(7)
C335 0.129(8) 0.082(7) 0.075(7) -0.017(6) -0.039(6) -0.024(7)
C336 0.122(8) 0.085(7) 0.076(7) -0.011(6) -0.031(6) -0.022(7)
C341 0.070(5) 0.077(6) 0.053(5) 0.012(5) -0.003(4) -0.024(5)
C342 0.087(6) 0.100(7) 0.077(6) 0.010(6) 0.004(5) -0.033(6)
C343 0.088(6) 0.108(7) 0.077(7) 0.020(6) 0.020(5) -0.036(6)
C344 0.087(6) 0.103(7) 0.097(7) 0.032(6) 0.000(6) -0.034(6)
C345 0.088(6) 0.093(7) 0.097(7) 0.032(6) -0.014(5) -0.038(6)
C346 0.078(6) 0.084(6) 0.072(6) 0.021(5) -0.013(5) -0.027(5)
N3 0.053(4) 0.047(4) 0.071(5) -0.012(3) 0.001(3) 0.001(3)
C031 0.089(6) 0.112(7) 0.124(7) 0.006(6) 0.028(6) -0.002(6)
C032 0.120(8) 0.151(9) 0.157(9) 0.005(8) 0.028(7) -0.011(8)
C033 0.130(8) 0.167(10) 0.160(10) -0.003(9) 0.016(8) -0.016(8)
C034 0.099(8) 0.177(11) 0.139(9) -0.014(9) 0.010(7) -0.001(8)
C035 0.094(7) 0.166(10) 0.127(9) -0.022(8) 0.008(7) 0.023(8)
C036 0.104(7) 0.145(9) 0.130(9) -0.007(8) 0.010(7) 0.014(7)
C037 0.080(6) 0.069(5) 0.087(6) -0.011(5) -0.009(5) -0.028(5)
C038 0.089(7) 0.067(7) 0.115(9) 0.022(6) -0.001(7) -0.023(6)
Zn4 0.0289(5) 0.0351(6) 0.0460(7) -0.0020(5) -0.0054(4) -0.0116(4)
N41 0.033(3) 0.052(4) 0.043(4) -0.002(3) -0.009(3) -0.017(3)
N42 0.027(3) 0.054(5) 0.049(5) -0.004(4) -0.010(3) -0.019(3)
N43 0.027(3) 0.034(4) 0.057(5) -0.011(3) 0.006(3) -0.011(3)
N44 0.031(3) 0.031(4) 0.051(5) -0.003(3) 0.001(3) -0.012(3)
C4M1 0.047(4) 0.031(4) 0.038(5) 0.009(3) -0.007(4) -0.009(3)
C4M2 0.036(4) 0.066(6) 0.042(5) 0.001(4) -0.012(3) -0.018(4)
C4M3 0.036(4) 0.041(5) 0.064(7) -0.004(5) 0.001(4) -0.018(4)
C4M4 0.025(4) 0.034(4) 0.057(6) 0.007(4) 0.000(3) -0.009(3)
C4A1 0.045(5) 0.045(5) 0.049(5) 0.000(4) -0.002(4) -0.012(4)
C4A2 0.044(5) 0.068(6) 0.066(7) -0.017(5) -0.007(4) -0.026(5)
C4A3 0.024(4) 0.057(6) 0.064(6) -0.005(5) -0.006(4) -0.015(4)
C4A4 0.034(4) 0.048(5) 0.059(6) -0.013(4) 0.000(4) -0.019(4)
C4A5 0.033(4) 0.030(4) 0.052(5) -0.009(4) -0.001(4) -0.014(3)
C4A6 0.020(3) 0.021(4) 0.058(6) -0.005(3) 0.003(3) -0.007(3)
C4A7 0.025(4) 0.043(5) 0.062(6) 0.000(4) -0.004(4) -0.015(4)
C4A8 0.038(4) 0.035(4) 0.037(4) 0.001(3) 0.004(3) -0.018(3)
C4B1 0.054(6) 0.089(9) 0.059(6) -0.006(6) -0.002(5) -0.023(5)
C4B2 0.054(5) 0.104(9) 0.057(6) -0.012(6) -0.008(4) -0.043(6)
C4B3 0.034(5) 0.082(9) 0.083(9) -0.017(7) -0.001(5) -0.024(5)
C4B4 0.023(4) 0.065(7) 0.076(8) -0.021(6) -0.001(4) -0.014(4)
C4B5 0.035(4) 0.033(4) 0.054(6) -0.004(4) -0.004(4) -0.008(3)
C4B6 0.038(4) 0.031(4) 0.064(6) -0.003(4) -0.007(4) -0.015(4)
C4B7 0.034(4) 0.060(6) 0.052(6) 0.001(5) 0.000(4) -0.023(4)
C4B8 0.036(4) 0.055(6) 0.058(6) -0.011(5) 0.012(4) -0.022(4)
C411 0.035(4) 0.039(4) 0.037(4) 0.006(3) -0.006(3) -0.018(3)
C412 0.052(5) 0.034(4) 0.037(5) 0.001(4) 0.002(4) -0.017(4)
C413 0.056(5) 0.053(5) 0.042(5) -0.012(4) 0.005(4) -0.022(4)
C414 0.048(5) 0.071(7) 0.040(5) -0.019(5) 0.014(4) -0.011(5)
C415 0.053(5) 0.085(8) 0.041(5) 0.024(5) -0.009(4) -0.029(5)
C416 0.053(5) 0.054(5) 0.035(5) 0.011(4) -0.011(4) -0.023(4)
C421 0.061(5) 0.123(8) 0.111(8) 0.025(7) -0.039(5) -0.053(6)
C422 0.079(6) 0.132(8) 0.136(8) 0.006(7) -0.044(6) -0.042(6)
C423 0.081(6) 0.139(9) 0.139(9) 0.000(7) -0.033(6) -0.052(6)
C424 0.084(6) 0.152(9) 0.126(8) 0.035(7) -0.040(6) -0.079(6)
C425 0.103(6) 0.152(9) 0.139(8) 0.064(7) -0.069(6) -0.070(6)
C426 0.093(6) 0.147(9) 0.138(8) 0.061(7) -0.070(6) -0.053(6)
C431 0.036(4) 0.059(6) 0.068(7) -0.007(5) -0.001(4) -0.030(4)
C432 0.047(5) 0.048(6) 0.084(9) 0.002(6) 0.005(5) -0.012(4)
C433 0.060(6) 0.054(6) 0.061(7) -0.008(5) 0.015(5) -0.018(5)
C434 0.042(5) 0.078(8) 0.063(7) -0.025(6) 0.007(4) -0.028(5)
C435 0.049(5) 0.084(8) 0.077(8) -0.038(7) 0.009(5) -0.041(6)
C436 0.037(4) 0.049(6) 0.067(7) -0.010(5) 0.004(4) -0.017(4)
C441 0.038(4) 0.045(5) 0.043(5) -0.012(4) 0.014(4) -0.017(4)
C442 0.031(4) 0.043(5) 0.060(6) 0.004(4) -0.006(4) -0.006(3)
C443 0.046(5) 0.067(6) 0.054(6) 0.000(5) -0.011(4) -0.020(5)
C444 0.043(5) 0.077(7) 0.050(6) -0.028(5) 0.009(4) -0.026(5)
C445 0.068(6) 0.071(7) 0.069(8) -0.017(6) 0.007(6) -0.048(6)
C446 0.058(5) 0.055(6) 0.054(6) -0.008(5) -0.002(4) -0.028(5)
N4 0.044(3) 0.034(3) 0.059(5) 0.001(3) 0.000(3) -0.014(3)
C041 0.077(5) 0.084(6) 0.116(8) 0.049(6) -0.029(5) -0.055(5)
C042 0.078(6) 0.100(7) 0.128(8) 0.052(6) -0.026(6) -0.052(5)
C043 0.079(6) 0.108(7) 0.135(8) 0.053(7) -0.040(6) -0.033(6)
C044 0.073(6) 0.086(6) 0.135(8) 0.052(6) -0.039(6) -0.032(5)
C045 0.095(6) 0.082(6) 0.146(8) 0.023(6) -0.026(6) -0.040(6)
C046 0.094(6) 0.089(6) 0.121(8) 0.034(6) -0.038(6) -0.054(5)
C047 0.062(5) 0.055(5) 0.084(7) 0.014(5) 0.008(5) -0.030(4)
C048 0.058(6) 0.058(7) 0.198(18) 0.047(9) -0.041(9) -0.033(6)
Zn5 0.0317(5) 0.0284(5) 0.0397(6) 0.0004(4) -0.0045(4) -0.0120(4)
N51 0.029(3) 0.027(3) 0.046(4) 0.004(3) -0.013(3) -0.008(3)
N52 0.032(3) 0.033(4) 0.042(4) 0.003(3) -0.006(3) -0.016(3)
N53 0.033(3) 0.033(4) 0.046(4) -0.001(3) -0.005(3) -0.012(3)
N54 0.032(3) 0.032(4) 0.054(5) -0.004(3) -0.007(3) -0.013(3)
C5M1 0.031(4) 0.042(5) 0.039(5) -0.001(4) -0.010(3) -0.007(3)
C5M2 0.036(4) 0.031(4) 0.040(5) 0.004(4) -0.006(3) -0.012(3)
C5M3 0.031(4) 0.026(4) 0.031(4) 0.002(3) 0.005(3) -0.008(3)
C5M4 0.047(5) 0.042(5) 0.067(6) -0.018(4) -0.004(4) -0.033(4)
C5A1 0.031(4) 0.028(4) 0.037(4) 0.004(3) -0.007(3) -0.008(3)
C5A2 0.039(4) 0.043(5) 0.043(5) 0.013(4) -0.008(4) -0.020(4)
C5A3 0.035(4) 0.042(5) 0.046(5) 0.007(4) -0.009(4) -0.020(4)
C5A4 0.035(4) 0.025(4) 0.045(5) 0.000(4) 0.005(4) -0.005(3)
C5A5 0.031(4) 0.030(4) 0.047(5) -0.003(4) -0.005(3) -0.014(3)
C5A6 0.020(3) 0.046(5) 0.062(6) -0.009(4) -0.002(3) -0.010(3)
C5A7 0.037(4) 0.030(4) 0.063(6) -0.009(4) 0.002(4) -0.012(3)
C5A8 0.033(4) 0.028(4) 0.039(5) 0.000(3) 0.000(3) -0.008(3)
C5B1 0.028(4) 0.036(4) 0.057(6) -0.006(4) -0.006(3) -0.005(3)
C5B2 0.027(4) 0.035(4) 0.059(6) -0.004(4) -0.007(3) -0.017(3)
C5B3 0.038(4) 0.034(4) 0.055(6) -0.004(4) 0.001(4) -0.021(4)
C5B4 0.031(4) 0.036(5) 0.056(6) 0.000(4) 0.003(4) -0.010(4)
C5B5 0.025(4) 0.043(5) 0.074(7) -0.002(5) -0.012(4) -0.009(4)
C5B6 0.032(4) 0.045(5) 0.077(7) -0.011(5) -0.002(4) -0.012(4)
C5B7 0.054(5) 0.029(4) 0.069(7) -0.008(4) -0.010(4) -0.016(4)
C5B8 0.034(4) 0.023(4) 0.057(6) -0.010(4) 0.000(4) 0.003(3)
C511 0.028(3) 0.024(4) 0.042(5) -0.008(3) -0.001(3) -0.004(3)
C512 0.058(5) 0.051(5) 0.043(5) -0.009(4) -0.005(4) -0.022(4)
C513 0.052(5) 0.047(5) 0.047(5) -0.017(4) -0.001(4) -0.008(4)
C514 0.043(4) 0.043(5) 0.056(6) -0.008(4) 0.003(4) -0.005(4)
C515 0.031(4) 0.034(4) 0.046(5) 0.000(4) -0.001(3) -0.002(3)
C516 0.036(4) 0.030(4) 0.040(5) -0.009(3) 0.009(3) -0.015(3)
C521 0.028(4) 0.032(4) 0.060(6) -0.001(4) -0.003(4) -0.010(3)
C522 0.057(5) 0.040(5) 0.064(7) -0.011(5) 0.022(5) -0.027(4)
C523 0.055(6) 0.053(6) 0.112(11) -0.023(7) 0.025(7) -0.038(5)
C524 0.037(5) 0.056(7) 0.117(11) -0.023(7) -0.001(6) -0.023(5)
C525 0.048(5) 0.070(8) 0.094(10) -0.021(7) -0.021(6) -0.024(5)
C526 0.069(7) 0.068(7) 0.073(8) 0.019(6) -0.037(6) -0.039(6)
C531 0.038(4) 0.044(4) 0.043(4) -0.005(3) 0.005(3) -0.025(3)
C532 0.038(4) 0.064(5) 0.061(5) -0.020(4) 0.005(4) -0.022(4)
C533 0.054(4) 0.067(5) 0.076(6) -0.023(4) 0.017(4) -0.033(4)
C534 0.060(5) 0.041(4) 0.091(6) -0.011(4) 0.028(4) -0.023(4)
C535 0.072(6) 0.062(6) 0.062(6) 0.021(5) 0.028(5) 0.007(5)
C536 0.067(5) 0.062(5) 0.046(5) 0.012(4) 0.013(4) 0.001(5)
C541 0.079(6) 0.054(5) 0.174(9) -0.004(6) -0.064(6) -0.038(5)
C542 0.094(6) 0.079(6) 0.185(10) -0.004(6) -0.040(7) -0.052(5)
C543 0.104(7) 0.101(7) 0.210(11) 0.013(7) -0.044(7) -0.064(6)
C544 0.099(7) 0.112(8) 0.225(11) 0.025(8) -0.068(7) -0.064(6)
C545 0.126(7) 0.103(7) 0.212(11) 0.024(7) -0.092(7) -0.061(6)
C546 0.124(7) 0.079(6) 0.188(10) 0.026(6) -0.093(7) -0.057(6)
N5 0.074(5) 0.110(8) 0.039(4) 0.009(4) -0.010(4) -0.064(6)
C051 0.097(6) 0.095(6) 0.090(7) 0.016(6) 0.012(6) -0.065(5)
C052 0.089(6) 0.101(7) 0.095(7) 0.014(6) -0.002(5) -0.057(5)
C053 0.089(6) 0.102(7) 0.116(7) 0.024(6) -0.005(6) -0.050(5)
C054 0.107(7) 0.099(7) 0.137(8) 0.012(7) 0.008(7) -0.042(6)
C055 0.120(8) 0.097(7) 0.146(9) 0.004(7) 0.026(7) -0.036(7)
C056 0.116(8) 0.100(7) 0.128(8) 0.010(7) 0.031(7) -0.047(6)
C057 0.122(9) 0.127(11) 0.075(7) 0.013(7) -0.003(6) -0.094(9)
C058 0.114(11) 0.208(16) 0.123(12) 0.087(11) -0.032(9) -0.101(12)
Zn6 0.0934(11) 0.0522(9) 0.0398(8) 0.0003(6) -0.0097(7) -0.0281(8)
N61 0.098(8) 0.060(6) 0.046(6) 0.009(5) -0.011(5) -0.028(6)
N62 0.115(9) 0.076(7) 0.055(6) 0.005(5) -0.031(6) -0.056(7)
N63 0.083(6) 0.056(6) 0.035(5) -0.003(4) -0.006(4) -0.021(5)
N64 0.079(6) 0.039(4) 0.046(5) -0.004(4) -0.017(4) -0.016(4)
C6M1 0.084(8) 0.043(6) 0.037(6) -0.002(4) -0.002(5) -0.014(5)
C6M2 0.143(14) 0.098(11) 0.049(7) 0.013(7) -0.022(8) -0.069(11)
C6M3 0.121(12) 0.063(8) 0.037(6) 0.001(6) -0.013(7) -0.020(8)
C6M4 0.061(6) 0.049(6) 0.041(6) -0.002(4) -0.003(5) -0.008(5)
C6A1 0.106(9) 0.040(5) 0.039(6) -0.004(5) -0.008(6) -0.019(6)
C6A2 0.073(7) 0.067(8) 0.050(7) 0.014(5) 0.003(5) -0.015(6)
C6A3 0.130(14) 0.101(12) 0.078(10) 0.023(9) -0.038(10) -0.056(11)
C6A4 0.146(15) 0.082(10) 0.078(10) 0.030(8) -0.046(10) -0.051(10)
C6A5 0.129(11) 0.062(7) 0.033(6) -0.007(5) -0.012(6) -0.038(8)
C6A6 0.096(8) 0.058(6) 0.035(5) -0.010(5) 0.010(5) -0.037(6)
C6A7 0.065(6) 0.081(9) 0.060(7) 0.015(6) 0.000(5) -0.031(6)
C6A8 0.094(8) 0.056(7) 0.032(5) 0.006(5) -0.008(5) -0.030(6)
C6B1 0.094(8) 0.063(7) 0.049(6) 0.017(5) -0.020(6) -0.036(7)
C6B2 0.090(9) 0.078(9) 0.082(10) -0.006(8) 0.003(8) -0.028(8)
C6B3 0.22(2) 0.135(16) 0.064(9) 0.033(9) -0.068(11) -0.132(17)
C6B4 0.25(3) 0.121(15) 0.119(14) 0.061(12) -0.134(17) -0.114(17)
C6B5 0.102(10) 0.071(8) 0.040(6) 0.009(6) -0.011(6) -0.020(7)
C6B6 0.068(7) 0.065(7) 0.056(7) 0.017(6) -0.011(5) -0.022(6)
C6B7 0.100(10) 0.088(9) 0.075(9) 0.023(7) -0.024(7) -0.050(8)
C6B8 0.079(8) 0.096(11) 0.077(9) 0.039(8) -0.023(7) -0.038(8)
C611 0.074(5) 0.034(4) 0.036(4) -0.006(3) -0.007(4) -0.011(4)
C612 0.060(5) 0.042(4) 0.041(5) 0.007(4) -0.002(4) -0.012(4)
C613 0.062(5) 0.042(4) 0.041(5) 0.007(4) -0.003(4) -0.007(4)
C614 0.069(5) 0.039(4) 0.048(5) 0.014(4) 0.002(4) 0.002(4)
C615 0.081(6) 0.047(5) 0.055(5) 0.008(4) 0.005(5) 0.000(5)
C616 0.087(6) 0.045(5) 0.055(5) -0.008(4) 0.002(5) -0.001(5)
C621 0.162(10) 0.087(7) 0.087(7) 0.017(6) -0.053(7) -0.069(7)
C622 0.152(9) 0.103(7) 0.099(8) 0.024(7) -0.043(7) -0.076(7)
C623 0.159(10) 0.112(8) 0.125(9) 0.045(7) -0.050(8) -0.074(8)
C624 0.162(10) 0.097(7) 0.124(9) 0.046(7) -0.058(8) -0.077(7)
C625 0.177(10) 0.089(7) 0.130(9) 0.019(7) -0.059(8) -0.073(8)
C626 0.169(10) 0.080(7) 0.110(8) 0.015(6) -0.046(7) -0.071(7)
C631 0.093(8) 0.050(5) 0.048(6) 0.006(5) -0.017(5) -0.027(5)
C632 0.109(9) 0.051(6) 0.054(6) -0.012(5) -0.001(6) -0.017(6)
C633 0.120(11) 0.072(8) 0.053(7) 0.003(6) -0.011(6) -0.031(8)
C634 0.107(9) 0.063(7) 0.058(7) 0.011(5) -0.029(6) -0.028(7)
C635 0.069(7) 0.116(12) 0.074(9) -0.002(8) -0.010(6) -0.032(7)
C636 0.075(7) 0.128(12) 0.058(7) -0.010(7) -0.001(6) -0.042(8)
C641 0.088(6) 0.086(7) 0.044(5) 0.011(5) -0.003(5) -0.029(5)
C642 0.104(7) 0.116(8) 0.060(6) 0.007(6) 0.000(5) -0.041(6)
C643 0.112(7) 0.130(8) 0.073(7) 0.012(6) 0.010(6) -0.052(7)
C644 0.106(7) 0.120(8) 0.083(7) 0.015(6) -0.003(6) -0.060(6)
C645 0.096(6) 0.100(7) 0.081(6) 0.007(6) -0.011(5) -0.054(6)
C646 0.088(6) 0.093(7) 0.061(5) 0.004(5) -0.009(5) -0.041(5)
N6 0.136(8) 0.152(9) 0.156(9) -0.007(7) 0.011(7) -0.038(7)
C67 0.164(7) 0.176(8) 0.172(8) -0.007(6) 0.008(6) -0.053(6)
C68 0.221(13) 0.221(13) 0.222(13) -0.023(9) 0.004(9) -0.079(9)
C61A 0.155(7) 0.170(7) 0.167(7) -0.010(6) 0.018(6) -0.057(6)
C62A 0.166(8) 0.172(8) 0.169(8) -0.011(6) 0.008(7) -0.059(6)
C63A 0.158(7) 0.168(7) 0.166(7) -0.018(5) 0.002(5) -0.060(5)
C64A 0.152(8) 0.171(8) 0.164(8) -0.022(7) 0.006(7) -0.056(6)
C65A 0.162(8) 0.174(9) 0.170(9) -0.016(7) 0.012(7) -0.050(7)
C66A 0.165(8) 0.175(8) 0.176(8) -0.012(7) 0.013(7) -0.053(6)
C61B 0.167(10) 0.175(11) 0.170(11) -0.018(7) 0.006(7) -0.059(7)
C62B 0.168(10) 0.172(10) 0.169(10) -0.017(7) 0.004(7) -0.060(7)
C63B 0.158(7) 0.168(7) 0.166(7) -0.018(5) 0.002(5) -0.060(5)
C64B 0.167(10) 0.171(10) 0.170(10) -0.019(7) 0.002(7) -0.060(7)
C65B 0.171(11) 0.173(11) 0.173(11) -0.020(7) 0.002(7) -0.059(7)
C66B 0.172(11) 0.175(11) 0.174(11) -0.018(7) 0.005(7) -0.059(7)
N011 0.027(3) 0.033(4) 0.038(4) 0.000(3) -0.003(3) 0.003(3)
N012 0.042(4) 0.037(4) 0.033(4) 0.009(3) 0.000(3) 0.003(3)
N013 0.054(4) 0.035(4) 0.040(5) 0.003(3) -0.012(4) -0.005(4)
O011 0.049(4) 0.041(4) 0.058(5) -0.007(3) -0.016(3) 0.002(3)
O012 0.137(7) 0.052(4) 0.041(4) -0.004(3) 0.000(4) 0.006(4)
O013 0.060(4) 0.047(4) 0.039(4) -0.001(3) -0.014(3) -0.008(3)
C11 0.035(4) 0.028(4) 0.045(5) -0.001(4) -0.004(4) -0.011(3)
C12 0.040(4) 0.030(4) 0.032(4) -0.003(3) 0.003(3) -0.009(3)
C13 0.043(4) 0.036(5) 0.043(5) 0.006(4) -0.008(4) -0.007(4)
C14 0.052(5) 0.024(4) 0.041(5) -0.005(4) 0.009(4) -0.006(4)
C15 0.037(4) 0.029(4) 0.044(5) 0.007(4) 0.000(4) -0.002(3)
C16 0.027(4) 0.035(4) 0.044(5) 0.003(4) -0.010(3) -0.006(3)
C17 0.026(3) 0.024(4) 0.040(5) 0.003(3) 0.000(3) -0.007(3)
C18 0.051(5) 0.033(5) 0.034(5) -0.001(4) -0.006(4) 0.002(4)
C19 0.045(4) 0.030(4) 0.036(5) 0.004(4) -0.008(4) -0.007(4)
N021 0.060(5) 0.049(5) 0.035(4) 0.000(4) 0.003(3) -0.016(4)
N022 0.035(3) 0.037(4) 0.038(4) -0.006(3) -0.007(3) -0.003(3)
N023 0.068(5) 0.041(5) 0.041(5) -0.004(4) -0.019(4) -0.003(4)
O021 0.150(8) 0.073(5) 0.056(5) 0.015(4) 0.014(5) 0.027(5)
O022 0.048(3) 0.029(3) 0.040(4) 0.002(3) -0.014(3) -0.001(3)
O023 0.072(4) 0.030(3) 0.039(4) 0.002(3) -0.013(3) -0.007(3)
C21 0.057(5) 0.040(5) 0.031(5) 0.000(4) 0.002(4) -0.014(4)
C22 0.046(5) 0.035(5) 0.040(5) 0.009(4) -0.006(4) -0.010(4)
C23 0.038(4) 0.043(5) 0.023(4) 0.001(4) -0.003(3) -0.009(4)
C24 0.046(4) 0.037(5) 0.025(4) -0.002(3) -0.001(3) -0.014(4)
C25 0.053(5) 0.048(6) 0.028(5) -0.001(4) -0.011(4) -0.018(4)
C26 0.059(5) 0.044(5) 0.030(5) 0.004(4) -0.013(4) -0.008(4)
C27 0.107(9) 0.044(6) 0.039(6) -0.003(5) 0.012(6) -0.016(6)
C28 0.040(4) 0.037(5) 0.038(5) -0.007(4) -0.004(4) -0.012(4)
C29 0.048(5) 0.034(5) 0.039(5) -0.002(4) 0.004(4) -0.016(4)

loop_
_atom_type_symbol
_atom_type_description
_atom_type_scat_dispersion_real
_atom_type_scat_dispersion_imag
_atom_type_scat_source
C C 0.0181 0.0091 'International Tables Vol C Tables 4.2.6.8 and 6.1.1.4'
H H 0.0000 0.0000 'International Tables Vol C Tables 4.2.6.8 and 6.1.1.4'
N N 0.0311 0.0180 'International Tables Vol C Tables 4.2.6.8 and 6.1.1.4'
O O 0.0492 0.0322 'International Tables Vol C Tables 4.2.6.8 and 6.1.1.4'
Zn Zn -1.5491 0.6778 'International Tables Vol C Tables 4.2.6.8 and 6.1.1.4'
Cl Cl 0.3639 0.7018 'International Tables Vol C Tables 4.2.6.8 and 6.1.1.4'

loop_
_geom_angle_atom_site_label_1
_geom_angle_atom_site_label_2
_geom_angle_atom_site_label_3
_geom_angle
N13 Zn1 N11 160.8(3)
N13 Zn1 N12 88.0(3)
N11 Zn1 N12 88.8(3)
N13 Zn1 N14 87.9(3)
N11 Zn1 N14 87.7(3)
N12 Zn1 N14 157.2(3)
N13 Zn1 N1 91.9(4)
N11 Zn1 N1 107.2(4)
N12 Zn1 N1 99.7(3)
N14 Zn1 N1 102.8(3)
C1A1 N11 C1A2 106.7(7)
C1A1 N11 Zn1 125.7(6)
C1A2 N11 Zn1 126.7(6)
C1A4 N12 C1A3 106.4(7)
C1A4 N12 Zn1 125.9(6)
C1A3 N12 Zn1 126.0(6)
C1A6 N13 C1A5 105.1(7)
C1A6 N13 Zn1 127.7(5)
C1A5 N13 Zn1 126.1(5)
C1A8 N14 C1A7 107.5(6)
C1A8 N14 Zn1 126.3(5)
C1A7 N14 Zn1 126.1(6)
C1A1 C1M1 C1A8 123.3(8)
C1A1 C1M1 C111 118.4(8)
C1A8 C1M1 C111 118.3(7)
C1A3 C1M2 C1A2 125.2(9)
C1A3 C1M2 C121 120.2(7)
C1A2 C1M2 C121 114.3(8)
C1A5 C1M3 C1A4 124.8(9)
C1A5 C1M3 C131 116.2(8)
C1A4 C1M3 C131 119.0(7)
C1A6 C1M4 C1A7 124.7(7)
C1A6 C1M4 C141 119.1(8)
C1A7 C1M4 C141 116.3(7)
N11 C1A1 C1M1 126.4(8)
N11 C1A1 C1B1 109.1(7)
C1M1 C1A1 C1B1 124.3(9)
N11 C1A2 C1B2 110.5(7)
N11 C1A2 C1M2 125.2(8)
C1B2 C1A2 C1M2 124.3(8)
N12 C1A3 C1M2 126.0(8)
N12 C1A3 C1B3 108.6(8)
C1M2 C1A3 C1B3 125.4(8)
N12 C1A4 C1M3 125.4(7)
N12 C1A4 C1B4 110.1(8)
C1M3 C1A4 C1B4 124.5(8)
N13 C1A5 C1M3 124.5(8)
N13 C1A5 C1B5 109.8(7)
C1M3 C1A5 C1B5 125.6(9)
C1M4 C1A6 N13 125.7(8)
C1M4 C1A6 C1B6 126.0(7)
N13 C1A6 C1B6 108.3(7)
N14 C1A7 C1M4 126.4(7)
N14 C1A7 C1B7 109.1(7)
C1M4 C1A7 C1B7 124.4(7)
N14 C1A8 C1M1 127.2(7)
N14 C1A8 C1B8 110.9(8)
C1M1 C1A8 C1B8 121.8(8)
C1B2 C1B1 C1A1 106.9(9)
C1B2 C1B1 H1BA 126.5
C1A1 C1B1 H1BA 126.5
C1B1 C1B2 C1A2 106.7(8)
C1B1 C1B2 H1BB 126.7
C1A2 C1B2 H1BB 126.7
C1B4 C1B3 C1A3 108.2(8)
C1B4 C1B3 H1BC 125.9
C1A3 C1B3 H1BC 125.9
C1B3 C1B4 C1A4 106.7(8)
C1B3 C1B4 H1BD 126.7
C1A4 C1B4 H1BD 126.7
C1B6 C1B5 C1A5 108.3(8)
C1B6 C1B5 H1BE 125.8
C1A5 C1B5 H1BE 125.8
C1B5 C1B6 C1A6 108.4(8)
C1B5 C1B6 H1BF 125.8
C1A6 C1B6 H1BF 125.8
C1B8 C1B7 C1A7 107.8(7)
C1B8 C1B7 H1B7 126.1
C1A7 C1B7 H1B7 126.1
C1B7 C1B8 C1A8 104.6(8)
C1B7 C1B8 H1B8 127.7
C1A8 C1B8 H1B8 127.7
C112 C111 C116 115.9(9)
C112 C111 C1M1 121.5(8)
C116 C111 C1M1 122.6(8)
C111 C112 C113 121.9(9)
C111 C112 N011 116.7(7)
C113 C112 N011 121.3(8)
C114 C113 C112 117.8(10)
C114 C113 H11A 121.1
C112 C113 H11A 121.1
C115 C114 C113 120.9(9)
C115 C114 H11B 119.6
C113 C114 H11B 119.6
C116 C115 C114 120.7(10)
C116 C115 H11C 119.6
C114 C115 H11C 119.6
C115 C116 C111 122.8(10)
C115 C116 H11D 118.6
C111 C116 H11D 118.6
C122 C121 C126 120.0
C122 C121 C1M2 123.0(5)
C126 C121 C1M2 116.9(6)
C121 C122 C123 120.0
C121 C122 H12A 120.0
C123 C122 H12A 120.0
C124 C123 C122 120.0
C124 C123 H12B 120.0
C122 C123 H12B 120.0
C123 C124 C125 120.0
C123 C124 H12C 120.0
C125 C124 H12C 120.0
C124 C125 C126 120.0
C124 C125 H12D 120.0
C126 C125 H12D 120.0
C125 C126 C121 120.0
C125 C126 H12E 120.0
C121 C126 H12E 120.0
C132 C131 C136 118.1(10)
C132 C131 C1M3 122.9(9)
C136 C131 C1M3 118.5(10)
C131 C132 C133 120.1(12)
C131 C132 H13A 120.0
C133 C132 H13A 119.9
C134 C133 C132 122.6(15)
C134 C133 H13B 118.7
C132 C133 H13B 118.7
C133 C134 C135 120.3(11)
C133 C134 H13C 119.9
C135 C134 H13C 119.9
C134 C135 C136 120.0(12)
C134 C135 H13D 120.0
C136 C135 H13D 120.0
C135 C136 C131 118.8(13)
C135 C136 H13E 120.6
C131 C136 H13E 120.6
C142 C141 C146 118.8(8)
C142 C141 C1M4 122.2(9)
C146 C141 C1M4 119.0(9)
C141 C142 C143 123.1(10)
C141 C142 H14A 118.4
C143 C142 H14A 118.4
C142 C143 C144 117.1(10)
C142 C143 H143 121.5
C144 C143 H143 121.5
C145 C144 C143 119.9(9)
C145 C144 H14B 120.1
C143 C144 H14B 120.1
C146 C145 C144 118.0(12)
C146 C145 H14C 121.0
C144 C145 H14C 121.0
C141 C146 C145 123.0(11)
C141 C146 H14D 118.5
C145 C146 H14D 118.5
C017 N1 Zn1 137.1(9)
C017 N1 H1A 102.8
Zn1 N1 H1A 102.8
C017 N1 H1B 102.8
Zn1 N1 H1B 102.8
H1A N1 H1B 105.0
C012 C011 C016 120.4(13)
C012 C011 C017 116.3(12)
C016 C011 C017 123.2(10)
C011 C012 C013 117.4(14)
C011 C012 H01A 121.3
C013 C012 H01A 121.3
C014 C013 C012 121.1(14)
C014 C013 H01B 119.5
C012 C013 H01B 119.5
C013 C014 C015 120.1(14)
C013 C014 H01C 120.0
C015 C014 H01C 120.0
C016 C015 C014 119.5(17)
C016 C015 H01D 120.2
C014 C015 H01D 120.2
C015 C016 C011 121.3(15)
C015 C016 H01E 119.4
C011 C016 H01E 119.4
N1 C017 C018 112.1(10)
N1 C017 C011 106.8(8)
C018 C017 C011 113.2(10)
N1 C017 H01F 108.2
C018 C017 H01F 108.2
C011 C017 H01F 108.2
C017 C018 H01G 109.5
C017 C018 H01H 109.5
H01G C018 H01H 109.5
C017 C018 H01I 109.5
H01G C018 H01I 109.5
H01H C018 H01I 109.5
N24 Zn2 N21 88.7(3)
N24 Zn2 N22 163.1(3)
N21 Zn2 N22 88.6(3)
N24 Zn2 N23 88.3(3)
N21 Zn2 N23 160.3(3)
N22 Zn2 N23 88.7(3)
N24 Zn2 N2 106.2(3)
N21 Zn2 N2 102.1(3)
N22 Zn2 N2 90.7(3)
N23 Zn2 N2 97.5(3)
C2A1 N21 C2A2 107.3(7)
C2A1 N21 Zn2 125.0(6)
C2A2 N21 Zn2 127.4(6)
C2A4 N22 C2A3 106.7(8)
C2A4 N22 Zn2 127.1(6)
C2A3 N22 Zn2 125.1(6)
C2A6 N23 C2A5 107.8(8)
C2A6 N23 Zn2 127.7(7)
C2A5 N23 Zn2 123.8(7)
C2A8 N24 C2A7 104.6(9)
C2A8 N24 Zn2 125.9(6)
C2A7 N24 Zn2 127.9(6)
C2A1 C2M1 C2A8 123.3(9)
C2A1 C2M1 C211 123.4(8)
C2A8 C2M1 C211 113.2(9)
C2A3 C2M2 C2A2 125.6(9)
C2A3 C2M2 C221 119.9(9)
C2A2 C2M2 C221 114.5(8)
C2A5 C2M3 C2A4 126.9(9)
C2A5 C2M3 C231 117.3(7)
C2A4 C2M3 C231 115.9(8)
C2A6 C2M4 C2A7 127.7(9)
C2A6 C2M4 C241 121.8(8)
C2A7 C2M4 C241 110.4(9)
N21 C2A1 C2M1 128.7(7)
N21 C2A1 C2B1 109.8(9)
C2M1 C2A1 C2B1 121.4(9)
N21 C2A2 C2M2 124.7(8)
N21 C2A2 C2B2 109.0(9)
C2M2 C2A2 C2B2 126.1(9)
C2M2 C2A3 N22 127.5(10)
C2M2 C2A3 C2B3 125.0(9)
N22 C2A3 C2B3 107.5(7)
N22 C2A4 C2B4 110.6(7)
N22 C2A4 C2M3 121.7(9)
C2B4 C2A4 C2M3 127.6(9)
N23 C2A5 C2M3 127.4(8)
N23 C2A5 C2B5 105.6(10)
C2M3 C2A5 C2B5 126.9(10)
N23 C2A6 C2M4 125.1(9)
N23 C2A6 C2B6 110.5(10)
C2M4 C2A6 C2B6 124.4(9)
N24 C2A7 C2B7 111.3(8)
N24 C2A7 C2M4 121.3(10)
C2B7 C2A7 C2M4 127.4(9)
N24 C2A8 C2M1 124.6(9)
N24 C2A8 C2B8 110.2(8)
C2M1 C2A8 C2B8 125.1(9)
C2B2 C2B1 C2A1 104.7(8)
C2B2 C2B1 H2BA 127.6
C2A1 C2B1 H2BA 127.6
C2B1 C2B2 C2A2 109.0(9)
C2B1 C2B2 H2BB 125.5
C2A2 C2B2 H2BB 125.5
C2B4 C2B3 C2A3 106.2(8)
C2B4 C2B3 H2BC 126.9
C2A3 C2B3 H2BC 126.9
C2B3 C2B4 C2A4 109.0(9)
C2B3 C2B4 H2BD 125.5
C2A4 C2B4 H2BD 125.5
C2B6 C2B5 C2A5 109.6(10)
C2B6 C2B5 H2BE 125.2
C2A5 C2B5 H2BE 125.2
C2B5 C2B6 C2A6 106.3(9)
C2B5 C2B6 H2BF 126.8
C2A6 C2B6 H2BF 126.8
C2B8 C2B7 C2A7 107.4(9)
C2B8 C2B7 H2BG 126.3
C2A7 C2B7 H2BG 126.3
C2B7 C2B8 C2A8 106.4(9)
C2B7 C2B8 H2BH 126.8
C2A8 C2B8 H2BH 126.8
C212 C211 C216 119.2(9)
C212 C211 C2M1 122.3(10)
C216 C211 C2M1 118.4(9)
C213 C212 C211 122.5(10)
C213 C212 H21A 118.7
C211 C212 H21A 118.7
C212 C213 C214 118.1(9)
C212 C213 H21B 121.0
C214 C213 H21B 121.0
C215 C214 C213 122.0(11)
C215 C214 H21C 119.0
C213 C214 H21C 119.0
C214 C215 C216 117.6(11)
C214 C215 H21D 121.2
C216 C215 H21D 121.2
N012 C216 C215 122.9(9)
N012 C216 C211 116.9(9)
C215 C216 C211 120.0(9)
C226 C221 C222 119.7(10)
C226 C221 C2M2 121.3(9)
C222 C221 C2M2 119.0(10)
C223 C222 C221 117.9(13)
C223 C222 H22A 121.0
C221 C222 H22A 121.0
C224 C223 C222 122.9(13)
C224 C223 H22B 118.5
C222 C223 H22B 118.5
C225 C224 C223 119.2(11)
C225 C224 H22C 120.4
C223 C224 H22C 120.4
C224 C225 C226 121.0(14)
C224 C225 H22D 119.5
C226 C225 H22D 119.5
C221 C226 C225 119.1(11)
C221 C226 H22E 120.5
C225 C226 H22E 120.5
C236 C231 C232 116.0(9)
C236 C231 C2M3 122.3(8)
C232 C231 C2M3 121.7(9)
C233 C232 C231 121.5(10)
C233 C232 H23A 119.3
C231 C232 H23A 119.2
C234 C233 C232 121.3(10)
C234 C233 H23B 119.4
C232 C233 H23B 119.4
C233 C234 C235 120.3(10)
C233 C234 H23C 119.8
C235 C234 H23C 119.8
C236 C235 C234 117.6(11)
C236 C235 H23D 121.2
C234 C235 H23D 121.2
C235 C236 C231 123.3(10)
C235 C236 H23E 118.4
C231 C236 H23E 118.4
C242 C241 C246 117.7(7)
C242 C241 C2M4 117.9(7)
C246 C241 C2M4 124.1(8)
C243 C242 C241 120.5(8)
C243 C242 H24A 119.7
C241 C242 H24A 119.7
C244 C243 C242 120.8(9)
C244 C243 H24B 119.6
C242 C243 H24B 119.6
C243 C244 C245 121.0(8)
C243 C244 H24C 119.5
C245 C244 H24C 119.5
C246 C245 C244 118.4(9)
C246 C245 H24D 120.8
C244 C245 H24D 120.8
C245 C246 C241 121.1(9)
C245 C246 H24E 119.4
C241 C246 H24E 119.4
C027 N2 Zn2 127.2(6)
C027 N2 H2A 105.5
Zn2 N2 H2A 105.5
C027 N2 H2B 105.5
Zn2 N2 H2B 105.5
H2A N2 H2B 106.1
C022 C021 C026 120.0
C022 C021 C027 116.8(6)
C026 C021 C027 123.0(6)
C021 C022 C023 120.0
C021 C022 H02A 120.0
C023 C022 H02A 120.0
C022 C023 C024 120.0
C022 C023 H02B 120.0
C024 C023 H02B 120.0
C025 C024 C023 120.0
C025 C024 H02C 120.0
C023 C024 H02C 120.0
C024 C025 C026 120.0
C024 C025 H02D 120.0
C026 C025 H02D 120.0
C025 C026 C021 120.0
C025 C026 H02E 120.0
C021 C026 H02E 120.0
N2 C027 C021 113.9(7)
N2 C027 C028 109.6(9)
C021 C027 C028 109.8(9)
N2 C027 H02F 107.8
C021 C027 H02F 107.8
C028 C027 H02F 107.8
C027 C028 H02G 109.5
C027 C028 H02H 109.5
H02G C028 H02H 109.5
C027 C028 H02I 109.5
H02G C028 H02I 109.5
H02H C028 H02I 109.5
N33 Zn3 N34 89.2(4)
N33 Zn3 N32 87.1(5)
N34 Zn3 N32 160.8(4)
N33 Zn3 N31 163.4(5)
N34 Zn3 N31 88.5(4)
N32 Zn3 N31 89.7(4)
N33 Zn3 N3 98.4(4)
N34 Zn3 N3 101.2(4)
N32 Zn3 N3 97.9(4)
N31 Zn3 N3 98.2(4)
C3A1 N31 C3A2 105.0(10)
C3A1 N31 Zn3 127.8(9)
C3A2 N31 Zn3 127.1(9)
C3A4 N32 C3A3 109.2(11)
C3A4 N32 Zn3 124.8(8)
C3A3 N32 Zn3 123.7(8)
C3A5 N33 C3A6 106.6(10)
C3A5 N33 Zn3 125.0(9)
C3A6 N33 Zn3 126.5(9)
C3A7 N34 C3A8 107.4(10)
C3A7 N34 Zn3 127.2(8)
C3A8 N34 Zn3 125.4(8)
C3A1 C3M1 C3A8 127.6(12)
C3A1 C3M1 C311 117.4(11)
C3A8 C3M1 C311 115.0(11)
C3A3 C3M2 C321 119.8(12)
C3A3 C3M2 C3A2 124.2(12)
C321 C3M2 C3A2 116.0(12)
C3A5 C3M3 C3A4 123.6(13)
C3A5 C3M3 C331 119.1(12)
C3A4 C3M3 C331 117.3(12)
C3A7 C3M4 C341 119.4(12)
C3A7 C3M4 C3A6 122.3(13)
C341 C3M4 C3A6 117.7(12)
N31 C3A1 C3M1 123.4(11)
N31 C3A1 C3B1 107.9(12)
C3M1 C3A1 C3B1 127.9(13)
N31 C3A2 C3B2 108.8(11)
N31 C3A2 C3M2 123.5(12)
C3B2 C3A2 C3M2 127.3(12)
N32 C3A3 C3M2 129.2(12)
N32 C3A3 C3B3 105.4(12)
C3M2 C3A3 C3B3 125.3(13)
N32 C3A4 C3M3 126.7(12)
N32 C3A4 C3B4 106.8(12)
C3M3 C3A4 C3B4 126.5(12)
N33 C3A5 C3M3 128.2(12)
N33 C3A5 C3B5 107.7(12)
C3M3 C3A5 C3B5 124.2(12)
N33 C3A6 C3B6 112.2(11)
N33 C3A6 C3M4 125.1(11)
C3B6 C3A6 C3M4 122.7(13)
N34 C3A7 C3B7 111.8(11)
N34 C3A7 C3M4 127.2(12)
C3B7 C3A7 C3M4 120.5(12)
N34 C3A8 C3M1 126.6(12)
N34 C3A8 C3B8 108.1(11)
C3M1 C3A8 C3B8 125.3(11)
C3B2 C3B1 C3A1 110.9(13)
C3B2 C3B1 H3BA 124.5
C3A1 C3B1 H3BA 124.5
C3B1 C3B2 C3A2 107.1(12)
C3B1 C3B2 H3BB 126.4
C3A2 C3B2 H3BB 126.4
C3B4 C3B3 C3A3 107.9(15)
C3B4 C3B3 H3BC 126.1
C3A3 C3B3 H3BC 126.1
C3B3 C3B4 C3A4 110.2(14)
C3B3 C3B4 H3BD 124.9
C3A4 C3B4 H3BD 124.9
C3B6 C3B5 C3A5 109.9(12)
C3B6 C3B5 H3B5 125.0
C3A5 C3B5 H3B5 125.0
C3B5 C3B6 C3A6 103.5(13)
C3B5 C3B6 H3BE 128.2
C3A6 C3B6 H3BE 128.2
C3B8 C3B7 C3A7 105.9(13)
C3B8 C3B7 H3B7 127.1
C3A7 C3B7 H3B7 127.1
C3B7 C3B8 C3A8 106.7(12)
C3B7 C3B8 H3BF 126.6
C3A8 C3B8 H3BF 126.6
C316 C311 C312 117.5(12)
C316 C311 C3M1 119.2(12)
C312 C311 C3M1 122.8(10)
C313 C312 N013 123.3(9)
C313 C312 C311 121.6(9)
N013 C312 C311 115.1(9)
C314 C313 C312 118.6(10)
C314 C313 H31A 120.7
C312 C313 H31A 120.7
C315 C314 C313 120.7(11)
C315 C314 H31B 119.7
C313 C314 H31B 119.7
C314 C315 C316 122.2(11)
C314 C315 H31C 118.9
C316 C315 H31C 118.9
C311 C316 C315 119.1(13)
C311 C316 H31D 120.5
C315 C316 H31D 120.5
C322 C321 C326 111.3(15)
C322 C321 C3M2 125.7(14)
C326 C321 C3M2 122.4(14)
C321 C322 C323 125.6(16)
C321 C322 H32A 117.2
C323 C322 H32A 117.2
C322 C323 C324 116.9(16)
C322 C323 H32B 121.5
C324 C323 H32B 121.5
C325 C324 C323 120.6(15)
C325 C324 H32C 119.7
C323 C324 H32C 119.7
C326 C325 C324 114.9(16)
C326 C325 H32D 122.6
C324 C325 H32D 122.6
C325 C326 C321 130.1(18)
C325 C326 H32E 115.0
C321 C326 H32E 115.0
C332 C331 C336 120.0
C332 C331 C3M3 118.2(9)
C336 C331 C3M3 121.8(9)
C331 C332 C333 120.0
C331 C332 H33A 120.0
C333 C332 H33A 120.0
C334 C333 C332 120.0
C334 C333 H33B 120.0
C332 C333 H33B 120.0
C333 C334 C335 120.0
C333 C334 H33C 120.0
C335 C334 H33C 120.0
C336 C335 C334 120.0
C336 C335 H33D 120.0
C334 C335 H33D 120.0
C335 C336 C331 120.0
C335 C336 H33E 120.0
C331 C336 H33E 120.0
C342 C341 C346 120.0
C342 C341 C3M4 117.3(9)
C346 C341 C3M4 122.5(9)
C341 C342 C343 120.0
C341 C342 H34A 120.0
C343 C342 H34A 120.0
C344 C343 C342 120.0
C344 C343 H34B 120.0
C342 C343 H34B 120.0
C343 C344 C345 120.0
C343 C344 H34C 120.0
C345 C344 H34C 120.0
C344 C345 C346 120.0
C344 C345 H34D 120.0
C346 C345 H34D 120.0
C345 C346 C341 120.0
C345 C346 H34E 120.0
C341 C346 H34E 120.0
C037 N3 Zn3 119.9(7)
C037 N3 H3A 107.3
Zn3 N3 H3A 107.3
C037 N3 H3B 107.3
Zn3 N3 H3B 107.3
H3A N3 H3B 106.9
C032 C031 C036 120.0
C032 C031 C037 115.2(9)
C036 C031 C037 124.5(9)
C033 C032 C031 120.0
C033 C032 H03A 120.0
C031 C032 H03A 120.0
C034 C033 C032 120.0
C034 C033 H03B 120.0
C032 C033 H03B 120.0
C033 C034 C035 120.0
C033 C034 H03C 120.0
C035 C034 H03C 120.0
C036 C035 C034 120.0
C036 C035 H03D 120.0
C034 C035 H03D 120.0
C035 C036 C031 120.0
C035 C036 H03E 120.0
C031 C036 H03E 120.0
C031 C037 N3 112.3(10)
C031 C037 C038 113.6(11)
N3 C037 C038 107.7(10)
C031 C037 H03F 107.7
N3 C037 H03F 107.6
C038 C037 H03F 107.7
C037 C038 H03G 109.5
C037 C038 H03H 109.5
H03G C038 H03H 109.5
C037 C038 H03I 109.5
H03G C038 H03I 109.5
H03H C038 H03I 109.5
N42 Zn4 N43 89.2(3)
N42 Zn4 N44 159.8(3)
N43 Zn4 N44 88.0(3)
N42 Zn4 N41 89.6(3)
N43 Zn4 N41 162.7(3)
N44 Zn4 N41 87.2(3)
N42 Zn4 N4 105.3(3)
N43 Zn4 N4 99.1(3)
N44 Zn4 N4 94.9(3)
N41 Zn4 N4 97.8(3)
C4A2 N41 C4A1 107.4(9)
C4A2 N41 Zn4 124.9(7)
C4A1 N41 Zn4 125.8(6)
C4A4 N42 C4A3 107.3(7)
C4A4 N42 Zn4 126.8(6)
C4A3 N42 Zn4 125.2(7)
C4A6 N43 C4A5 105.9(8)
C4A6 N43 Zn4 130.3(6)
C4A5 N43 Zn4 123.5(6)
C4A8 N44 C4A7 106.3(7)
C4A8 N44 Zn4 127.5(6)
C4A7 N44 Zn4 125.6(7)
C4A1 C4M1 C4A8 127.4(9)
C4A1 C4M1 C411 117.0(9)
C4A8 C4M1 C411 115.5(8)
C4A2 C4M2 C4A3 122.8(9)
C4A2 C4M2 C421 125.3(11)
C4A3 C4M2 C421 112.0(9)
C4A5 C4M3 C4A4 123.4(9)
C4A5 C4M3 C431 117.3(10)
C4A4 C4M3 C431 119.1(8)
C4A7 C4M4 C441 119.0(7)
C4A7 C4M4 C4A6 124.6(9)
C441 C4M4 C4A6 116.4(9)
C4M1 C4A1 N41 125.2(10)
C4M1 C4A1 C4B1 126.5(10)
N41 C4A1 C4B1 108.2(9)
N41 C4A2 C4M2 128.9(11)
N41 C4A2 C4B2 108.1(9)
C4M2 C4A2 C4B2 123.0(10)
N42 C4A3 C4M2 126.5(8)
N42 C4A3 C4B3 106.6(10)
C4M2 C4A3 C4B3 126.6(10)
N42 C4A4 C4M3 125.6(8)
N42 C4A4 C4B4 112.0(9)
C4M3 C4A4 C4B4 122.2(10)
N43 C4A5 C4M3 127.5(9)
N43 C4A5 C4B5 109.7(7)
C4M3 C4A5 C4B5 122.6(9)
N43 C4A6 C4B6 112.0(7)
N43 C4A6 C4M4 122.8(9)
C4B6 C4A6 C4M4 125.2(8)
C4M4 C4A7 N44 128.1(8)
C4M4 C4A7 C4B7 123.5(9)
N44 C4A7 C4B7 108.4(9)
N44 C4A8 C4B8 109.8(8)
N44 C4A8 C4M1 122.5(8)
C4B8 C4A8 C4M1 127.7(9)
C4B2 C4B1 C4A1 109.7(12)
C4B2 C4B1 H4BA 125.1
C4A1 C4B1 H4BA 125.1
C4B1 C4B2 C4A2 106.5(10)
C4B1 C4B2 H4BB 126.8
C4A2 C4B2 H4BB 126.8
C4B4 C4B3 C4A3 108.8(9)
C4B4 C4B3 H4B3 125.6
C4A3 C4B3 H4B3 125.6
C4B3 C4B4 C4A4 105.2(9)
C4B3 C4B4 H4BC 127.4
C4A4 C4B4 H4BC 127.4
C4B6 C4B5 C4A5 104.0(9)
C4B6 C4B5 H4B5 128.0
C4A5 C4B5 H4B5 128.0
C4B5 C4B6 C4A6 108.3(9)
C4B5 C4B6 H4BD 125.9
C4A6 C4B6 H4BD 125.9
C4B8 C4B7 C4A7 105.7(9)
C4B8 C4B7 H4BE 127.1
C4A7 C4B7 H4BE 127.1
C4B7 C4B8 C4A8 109.8(8)
C4B7 C4B8 H4BF 125.1
C4A8 C4B8 H4BF 125.1
C416 C411 C412 118.3(9)
C416 C411 C4M1 120.4(9)
C412 C411 C4M1 121.2(8)
C413 C412 C411 120.0(9)
C413 C412 N021 122.2(9)
C411 C412 N021 117.7(8)
C412 C413 C414 120.6(10)
C412 C413 H41A 119.7
C414 C413 H41A 119.7
C415 C414 C413 121.1(9)
C415 C414 H41B 119.5
C413 C414 H41B 119.5
C414 C415 C416 120.0(10)
C414 C415 H41C 120.0
C416 C415 H41C 120.0
C411 C416 C415 119.8(10)
C411 C416 H41D 120.1
C415 C416 H41D 120.1
C422 C421 C426 120.0
C422 C421 C4M2 120.0(8)
C426 C421 C4M2 119.5(8)
C421 C422 C423 120.0
C421 C422 H42A 120.0
C423 C422 H42A 120.0
C422 C423 C424 120.0
C422 C423 H42B 120.0
C424 C423 H42B 120.0
C425 C424 C423 120.0
C425 C424 H42C 120.0
C423 C424 H42C 120.0
C424 C425 C426 120.0
C424 C425 H42D 120.0
C426 C425 H42D 120.0
C425 C426 C421 120.0
C425 C426 H42E 120.0
C421 C426 H42E 120.0
C436 C431 C432 119.1(11)
C436 C431 C4M3 120.5(10)
C432 C431 C4M3 120.3(11)
C431 C432 C433 119.7(12)
C431 C432 H43A 120.2
C433 C432 H43A 120.2
C434 C433 C432 120.1(12)
C434 C433 H43B 119.9
C432 C433 H43B 119.9
C433 C434 C435 121.2(11)
C433 C434 H43C 119.4
C435 C434 H43C 119.4
C434 C435 C436 118.8(11)
C434 C435 H43D 120.6
C436 C435 H43D 120.6
C431 C436 C435 120.9(11)
C431 C436 H43E 119.6
C435 C436 H43E 119.6
C446 C441 C4M4 124.2(10)
C446 C441 C442 115.4(9)
C4M4 C441 C442 120.3(9)
C443 C442 C441 121.2(10)
C443 C442 H44A 119.4
C441 C442 H44A 119.4
C442 C443 C444 119.3(11)
C442 C443 H44B 120.4
C444 C443 H44B 120.4
C445 C444 C443 121.0(10)
C445 C444 H44C 119.5
C443 C444 H44C 119.5
C444 C445 C446 120.2(11)
C444 C445 H44D 119.9
C446 C445 H44D 119.9
C441 C446 C445 122.6(12)
C441 C446 H44E 118.7
C445 C446 H44E 118.7
C047 N4 Zn4 123.8(6)
C047 N4 H4A 106.4
Zn4 N4 H4A 106.4
C047 N4 H4B 106.4
Zn4 N4 H4B 106.4
H4A N4 H4B 106.5
C042 C041 C046 120.0
C042 C041 C047 114.8(8)
C046 C041 C047 125.1(8)
C041 C042 C043 120.0
C041 C042 H04A 120.0
C043 C042 H04A 120.0
C042 C043 C044 120.0
C042 C043 H04B 120.0
C044 C043 H04B 120.0
C045 C044 C043 120.0
C045 C044 H04C 120.0
C043 C044 H04C 120.0
C044 C045 C046 120.0
C044 C045 H04D 120.0
C046 C045 H04D 120.0
C045 C046 C041 120.0
C045 C046 H04E 120.0
C041 C046 H04E 120.0
N4 C047 C041 111.7(8)
N4 C047 C048 111.5(11)
C041 C047 C048 110.2(9)
N4 C047 H04F 107.7
C041 C047 H04F 107.7
C048 C047 H04F 107.7
C047 C048 H04G 109.5
C047 C048 H04H 109.5
H04G C048 H04H 109.5
C047 C048 H04I 109.5
H04G C048 H04I 109.5
H04H C048 H04I 109.5
N53 Zn5 N54 89.1(3)
N53 Zn5 N52 88.0(3)
N54 Zn5 N52 160.5(3)
N53 Zn5 N51 158.5(3)
N54 Zn5 N51 87.3(3)
N52 Zn5 N51 88.3(3)
N53 Zn5 N5 100.3(3)
N54 Zn5 N5 99.2(4)
N52 Zn5 N5 100.4(4)
N51 Zn5 N5 101.3(3)
C5A2 N51 C5A1 107.2(7)
C5A2 N51 Zn5 126.6(6)
C5A1 N51 Zn5 126.0(5)
C5A4 N52 C5A3 108.2(8)
C5A4 N52 Zn5 124.6(5)
C5A3 N52 Zn5 126.5(6)
C5A5 N53 C5A6 106.2(7)
C5A5 N53 Zn5 126.7(6)
C5A6 N53 Zn5 127.0(6)
C5A8 N54 C5A7 106.1(7)
C5A8 N54 Zn5 127.7(6)
C5A7 N54 Zn5 125.0(6)
C5A1 C5M1 C5A8 126.4(8)
C5A1 C5M1 C511 117.4(7)
C5A8 C5M1 C511 116.2(8)
C5A2 C5M2 C5A3 126.2(8)
C5A2 C5M2 C521 116.9(8)
C5A3 C5M2 C521 116.8(8)
C5A4 C5M3 C5A5 124.6(7)
C5A4 C5M3 C531 115.3(7)
C5A5 C5M3 C531 120.1(7)
C5A7 C5M4 C5A6 125.2(7)
C5A7 C5M4 C541 118.4(8)
C5A6 C5M4 C541 115.5(8)
C5M1 C5A1 N51 125.3(7)
C5M1 C5A1 C5B1 127.4(8)
N51 C5A1 C5B1 107.4(7)
N51 C5A2 C5M2 125.8(8)
N51 C5A2 C5B2 109.0(8)
C5M2 C5A2 C5B2 125.0(8)
N52 C5A3 C5B3 109.8(8)
N52 C5A3 C5M2 125.3(9)
C5B3 C5A3 C5M2 124.9(8)
N52 C5A4 C5M3 127.9(8)
N52 C5A4 C5B4 109.0(8)
C5M3 C5A4 C5B4 123.2(8)
N53 C5A5 C5M3 124.5(7)
N53 C5A5 C5B5 109.1(8)
C5M3 C5A5 C5B5 126.5(8)
N53 C5A6 C5M4 125.0(8)
N53 C5A6 C5B6 109.2(9)
C5M4 C5A6 C5B6 125.7(8)
N54 C5A7 C5M4 127.4(8)
N54 C5A7 C5B7 107.8(8)
C5M4 C5A7 C5B7 124.9(8)
N54 C5A8 C5B8 110.9(7)
N54 C5A8 C5M1 122.7(8)
C5B8 C5A8 C5M1 126.1(8)
C5B2 C5B1 C5A1 109.4(8)
C5B2 C5B1 H5BA 125.3
C5A1 C5B1 H5BA 125.3
C5B1 C5B2 C5A2 107.0(7)
C5B1 C5B2 H5BB 126.5
C5A2 C5B2 H5BB 126.5
C5B4 C5B3 C5A3 107.3(8)
C5B4 C5B3 H5BC 126.3
C5A3 C5B3 H5BC 126.3
C5B3 C5B4 C5A4 105.6(8)
C5B3 C5B4 H5BD 127.2
C5A4 C5B4 H5BD 127.2
C5B6 C5B5 C5A5 108.4(8)
C5B6 C5B5 H5BE 125.8
C5A5 C5B5 H5BE 125.8
C5B5 C5B6 C5A6 106.8(9)
C5B5 C5B6 H5BF 126.6
C5A6 C5B6 H5BF 126.6
C5B8 C5B7 C5A7 107.0(8)
C5B8 C5B7 H5BG 126.5
C5A7 C5B7 H5BG 126.5
C5B7 C5B8 C5A8 108.2(8)
C5B7 C5B8 H5BH 125.9
C5A8 C5B8 H5BH 125.9
C512 C511 C516 119.4(8)
C512 C511 C5M1 118.0(9)
C516 C511 C5M1 122.4(8)
C511 C512 C513 121.0(10)
C511 C512 H51A 119.5
C513 C512 H51A 119.5
C514 C513 C512 117.5(9)
C514 C513 H51B 121.3
C512 C513 H51B 121.3
C513 C514 C515 121.3(9)
C513 C514 H51C 119.4
C515 C514 H51C 119.4
C516 C515 C514 121.1(9)
C516 C515 H51D 119.4
C514 C515 H51D 119.4
C515 C516 N022 122.9(9)
C515 C516 C511 119.5(8)
N022 C516 C511 117.5(8)
C522 C521 C526 117.7(9)
C522 C521 C5M2 121.9(10)
C526 C521 C5M2 120.3(9)
C523 C522 C521 118.9(12)
C523 C522 H52A 120.6
C521 C522 H52A 120.6
C524 C523 C522 123.9(13)
C524 C523 H52B 118.1
C522 C523 H52B 118.1
C523 C524 C525 118.9(10)
C523 C524 H52C 120.6
C525 C524 H52C 120.6
C524 C525 C526 122.9(13)
C524 C525 H52D 118.6
C526 C525 H52D 118.6
C525 C526 C521 117.7(12)
C525 C526 H52E 121.2
C521 C526 H52E 121.2
C532 C531 C536 116.8(10)
C532 C531 C5M3 121.4(9)
C536 C531 C5M3 121.7(9)
C533 C532 C531 123.8(12)
C533 C532 H53A 118.1
C531 C532 H53A 118.1
C532 C533 C534 119.6(11)
C532 C533 H53B 120.2
C534 C533 H53B 120.2
C533 C534 C535 118.1(11)
C533 C534 H53C 121.0
C535 C534 H53C 121.0
C536 C535 C534 117.2(14)
C536 C535 H53D 121.4
C534 C535 H53D 121.4
C535 C536 C531 124.2(13)
C535 C536 H53E 117.9
C531 C536 H53E 117.9
C542 C541 C546 120.0
C542 C541 C5M4 125.7(7)
C546 C541 C5M4 113.9(7)
C543 C542 C541 120.0
C543 C542 H54A 120.0
C541 C542 H54A 120.0
C544 C543 C542 120.0
C544 C543 H54B 120.0
C542 C543 H54B 120.0
C543 C544 C545 120.0
C543 C544 H54C 120.0
C545 C544 H54C 120.0
C544 C545 C546 120.0
C544 C545 H54D 120.0
C546 C545 H54D 120.0
C545 C546 C541 120.0
C545 C546 H54E 120.0
C541 C546 H54E 120.0
C057 N5 Zn5 112.2(8)
C057 N5 H5A 109.2
Zn5 N5 H5A 109.2
C057 N5 H5B 109.2
Zn5 N5 H5B 109.2
H5A N5 H5B 107.9
C052 C051 C056 120.0
C052 C051 C057 122.4(10)
C056 C051 C057 117.6(10)
C051 C052 C053 120.0
C051 C052 H05A 120.0
C053 C052 H05A 120.0
C054 C053 C052 120.0
C054 C053 H05B 120.0
C052 C053 H05B 120.0
C055 C054 C053 120.0
C055 C054 H05C 120.0
C053 C054 H05C 120.0
C056 C055 C054 120.0
C056 C055 H05D 120.0
C054 C055 H05D 120.0
C055 C056 C051 120.0
C055 C056 H05E 120.0
C051 C056 H05E 120.0
N5 C057 C058 109.8(15)
N5 C057 C051 114.1(10)
C058 C057 C051 114.0(11)
N5 C057 H05F 106.1
C058 C057 H05F 106.1
C051 C057 H05F 106.1
C057 C058 H05G 109.5
C057 C058 H05H 109.5
H05G C058 H05H 109.5
C057 C058 H05I 109.5
H05G C058 H05I 109.5
H05H C058 H05I 109.5
N62 Zn6 N64 163.9(5)
N62 Zn6 N61 87.7(5)
N64 Zn6 N61 89.8(4)
N62 Zn6 N63 89.2(4)
N64 Zn6 N63 88.5(4)
N61 Zn6 N63 162.6(5)
N62 Zn6 N6 102.6(6)
N64 Zn6 N6 93.5(5)
N61 Zn6 N6 99.7(6)
N63 Zn6 N6 97.7(6)
C6A2 N61 C6A1 111.4(10)
C6A2 N61 Zn6 125.4(9)
C6A1 N61 Zn6 123.2(9)
C6A4 N62 C6A3 103.8(12)
C6A4 N62 Zn6 127.5(10)
C6A3 N62 Zn6 128.0(10)
C6A5 N63 C6A6 107.9(10)
C6A5 N63 Zn6 126.9(10)
C6A6 N63 Zn6 123.4(8)
C6A8 N64 C6A7 107.6(11)
C6A8 N64 Zn6 126.6(8)
C6A7 N64 Zn6 125.8(8)
C6A1 C6M1 C6A8 123.8(12)
C6A1 C6M1 C611 119.8(11)
C6A8 C6M1 C611 115.8(12)
C6A2 C6M2 C6A3 127.5(15)
C6A2 C6M2 C621 118.2(13)
C6A3 C6M2 C621 113.8(15)
C6A5 C6M3 C6A4 125.8(13)
C6A5 C6M3 C631 117.3(12)
C6A4 C6M3 C631 115.2(14)
C6A6 C6M4 C6A7 124.6(12)
C6A6 C6M4 C641 117.6(10)
C6A7 C6M4 C641 116.1(11)
C6M1 C6A1 N61 129.4(11)
C6M1 C6A1 C6B1 122.9(12)
N61 C6A1 C6B1 107.6(12)
C6M2 C6A2 N61 126.6(12)
C6M2 C6A2 C6B2 125.3(15)
N61 C6A2 C6B2 108.0(13)
N62 C6A3 C6M2 123.9(16)
N62 C6A3 C6B3 111.9(14)
C6M2 C6A3 C6B3 123.9(17)
N62 C6A4 C6M3 122.6(14)
N62 C6A4 C6B4 113.1(13)
C6M3 C6A4 C6B4 123.6(15)
N63 C6A5 C6M3 124.1(12)
N63 C6A5 C6B5 111.7(13)
C6M3 C6A5 C6B5 124.2(13)
C6M4 C6A6 N63 128.8(11)
C6M4 C6A6 C6B6 125.1(12)
N63 C6A6 C6B6 106.0(11)
C6M4 C6A7 N64 125.6(12)
C6M4 C6A7 C6B7 126.5(12)
N64 C6A7 C6B7 107.3(11)
N64 C6A8 C6M1 126.1(12)
N64 C6A8 C6B8 109.2(11)
C6M1 C6A8 C6B8 124.3(12)
C6B2 C6B1 C6A1 104.8(12)
C6B2 C6B1 H6B1 127.6
C6A1 C6B1 H6B1 127.6
C6B1 C6B2 C6A2 107.8(14)
C6B1 C6B2 H6B2 126.1
C6A2 C6B2 H6B2 126.1
C6B4 C6B3 C6A3 106.8(14)
C6B4 C6B3 H6BA 126.6
C6A3 C6B3 H6BA 126.6
C6B3 C6B4 C6A4 103.7(13)
C6B3 C6B4 H6B4 128.2
C6A4 C6B4 H6B4 128.2
C6B6 C6B5 C6A5 104.7(12)
C6B6 C6B5 H6BB 127.6
C6A5 C6B5 H6BB 127.6
C6B5 C6B6 C6A6 109.7(12)
C6B5 C6B6 H6BC 125.1
C6A6 C6B6 H6BC 125.1
C6B8 C6B7 C6A7 105.5(13)
C6B8 C6B7 H6BD 127.3
C6A7 C6B7 H6BD 127.3
C6B7 C6B8 C6A8 110.4(14)
C6B7 C6B8 H6BE 124.8
C6A8 C6B8 H6BE 124.8
C612 C611 C616 117.9(11)
C612 C611 C6M1 120.6(10)
C616 C611 C6M1 121.4(10)
C611 C612 C613 120.5(11)
C611 C612 N023 117.5(10)
C613 C612 N023 121.9(10)
C614 C613 C612 119.6(11)
C614 C613 H61A 120.2
C612 C613 H61A 120.2
C615 C614 C613 121.3(12)
C615 C614 H61B 119.4
C613 C614 H61B 119.4
C616 C615 C614 117.5(12)
C616 C615 H61C 121.3
C614 C615 H61C 121.3
C615 C616 C611 123.2(12)
C615 C616 H61D 118.4
C611 C616 H61D 118.4
C626 C621 C622 121.2(17)
C626 C621 C6M2 121(2)
C622 C621 C6M2 117.6(16)
C623 C622 C621 121.7(19)
C623 C622 H62A 119.2
C621 C622 H62A 119.2
C624 C623 C622 115(2)
C624 C623 H623 122.6
C622 C623 H623 122.6
C623 C624 C625 122(2)
C623 C624 H62B 118.8
C625 C624 H62B 118.8
C624 C625 C626 127(2)
C624 C625 H62C 116.6
C626 C625 H62C 116.6
C621 C626 C625 112(2)
C621 C626 H62D 124.0
C625 C626 H62D 124.0
C632 C631 C636 114.5(10)
C632 C631 C6M3 120.3(12)
C636 C631 C6M3 125.0(11)
C633 C632 C631 122.4(12)
C633 C632 H63A 118.8
C631 C632 H63A 118.8
C632 C633 C634 119.6(11)
C632 C633 H633 120.2
C634 C633 H633 120.2
C635 C634 C633 120.5(10)
C635 C634 H63B 119.7
C633 C634 H63B 119.7
C634 C635 C636 117.8(12)
C634 C635 H63C 121.1
C636 C635 H63C 121.1
C635 C636 C631 124.8(11)
C635 C636 H63D 117.6
C631 C636 H63D 117.6
C646 C641 C642 118.2(13)
C646 C641 C6M4 122.1(11)
C642 C641 C6M4 119.7(12)
C641 C642 C643 122.2(15)
C641 C642 H642 118.9
C643 C642 H642 118.9
C644 C643 C642 118.5(15)
C644 C643 H64C 120.8
C642 C643 H64C 120.8
C643 C644 C645 121.1(14)
C643 C644 H64D 119.4
C645 C644 H64D 119.5
C646 C645 C644 116.7(13)
C646 C645 H64E 121.6
C644 C645 H64E 121.6
C645 C646 C641 123.1(13)
C645 C646 H64F 118.4
C641 C646 H64F 118.4
C67 N6 Zn6 146.3(18)
C67 N6 H6A 100.3
Zn6 N6 H6A 100.3
C67 N6 H6B 100.3
Zn6 N6 H6B 100.2
H6A N6 H6B 104.2
N6 C67 C61B 122.9(11)
N6 C67 C61A 116.2(10)
C61B C67 C61A 9.6(14)
N6 C67 C68 105(2)
C61B C67 C68 117(2)
C61A C67 C68 115(2)
N6 C67 H67 106.4
C61B C67 H67 97.3
C61A C67 H67 106.4
C68 C67 H67 106.4
C67 C68 H68A 109.5
C67 C68 H68B 109.5
H68A C68 H68B 109.5
C67 C68 H68C 109.5
H68A C68 H68C 109.5
H68B C68 H68C 109.5
C62A C61A C66A 120.0
C62A C61A C67 118.7(9)
C66A C61A C67 121.3(9)
C61A C62A C63A 120.0
C61A C62A H62E 120.0
C63A C62A H62E 120.0
C64A C63A C62A 120.0
C64A C63A H63E 120.0
C62A C63A H63E 120.0
C65A C64A C63A 120.0
C65A C64A H64G 120.0
C63A C64A H64G 120.0
C66A C65A C64A 120.0
C66A C65A H65A 120.0
C64A C65A H65A 120.0
C65A C66A C61A 120.0
C65A C66A H66A 120.0
C61A C66A H66A 120.0
C62B C61B C66B 120.0
C62B C61B C67 111.5(8)
C66B C61B C67 117.0(12)
C61B C62B C63B 120.0
C61B C62B H62F 120.0
C63B C62B H62F 120.0
C64B C63B C62B 120.0
C64B C63B H63F 120.0
C62B C63B H63F 120.0
C65B C64B C63B 120.0
C65B C64B H64H 120.0
C63B C64B H64H 120.0
C64B C65B C66B 120.0
C64B C65B H65B 120.0
C66B C65B H65B 120.0
C65B C66B C61B 120.0
C65B C66B H66B 120.0
C61B C66B H66B 120.0
C17 N011 C112 129.6(7)
C17 N011 H01J 115.2
C112 N011 H01J 115.2
C18 N012 C216 130.0(9)
C18 N012 H01K 115.0
C216 N012 H01K 115.0
C19 N013 C312 126.5(9)
C19 N013 H01L 116.8
C312 N013 H01L 116.7
C12 C11 C16 121.1(9)
C12 C11 C17 116.5(8)
C16 C11 C17 122.3(9)
C11 C12 C13 119.5(8)
C11 C12 H02J 120.3
C13 C12 H02J 120.3
C14 C13 C12 117.1(9)
C14 C13 C18 117.3(9)
C12 C13 C18 125.3(9)
C15 C14 C13 121.4(9)
C15 C14 H04J 119.3
C13 C14 H04J 119.3
C16 C15 C14 121.3(8)
C16 C15 C19 117.3(9)
C14 C15 C19 121.2(8)
C15 C16 C11 119.6(9)
C15 C16 H06A 120.2
C11 C16 H06A 120.2
O011 C17 N011 125.2(9)
O011 C17 C11 119.4(9)
N011 C17 C11 115.5(7)
O012 C18 N012 120.0(10)
O012 C18 C13 121.8(9)
N012 C18 C13 117.3(9)
O013 C19 N013 126.0(9)
O013 C19 C15 118.0(9)
N013 C19 C15 115.9(8)
C27 N021 C412 131.0(9)
C27 N021 H02K 114.5
C412 N021 H02K 114.5
C28 N022 C516 129.4(8)
C28 N022 H02L 115.3
C516 N022 H02L 115.3
C29 N023 C612 130.7(10)
C29 N023 H02M 114.6
C612 N023 H02M 114.6
C22 C21 C26 123.0(10)
C22 C21 C27 123.1(10)
C26 C21 C27 113.8(9)
C21 C22 C23 119.9(9)
C21 C22 H00A 120.0
C23 C22 H00A 120.0
C24 C23 C22 118.6(8)
C24 C23 C28 123.7(8)
C22 C23 C28 117.6(8)
C23 C24 C25 121.4(8)
C23 C24 H00B 119.3
C25 C24 H00B 119.3
C26 C25 C24 117.4(9)
C26 C25 C29 125.5(9)
C24 C25 C29 117.0(8)
C21 C26 C25 119.6(10)
C21 C26 H00C 120.2
C25 C26 H00C 120.2
O021 C27 N021 122.6(11)
O021 C27 C21 118.7(11)
N021 C27 C21 118.4(10)
O022 C28 N022 125.0(9)
O022 C28 C23 121.3(9)
N022 C28 C23 113.7(8)
O023 C29 N023 121.7(9)
O023 C29 C25 122.2(9)
N023 C29 C25 116.0(9)

loop_
_geom_bond_atom_site_label_1
_geom_bond_atom_site_label_2
_geom_bond_distance
Zn1 N13 2.058(7)
Zn1 N11 2.061(7)
Zn1 N12 2.083(7)
Zn1 N14 2.091(6)
Zn1 N1 2.155(10)
N11 C1A1 1.372(12)
N11 C1A2 1.374(11)
N12 C1A4 1.376(12)
N12 C1A3 1.382(11)
N13 C1A6 1.392(10)
N13 C1A5 1.405(11)
N14 C1A8 1.336(12)
N14 C1A7 1.381(10)
C1M1 C1A1 1.401(12)
C1M1 C1A8 1.413(13)
C1M1 C111 1.490(13)
C1M2 C1A3 1.391(14)
C1M2 C1A2 1.431(12)
C1M2 C121 1.499(11)
C1M3 C1A5 1.421(11)
C1M3 C1A4 1.423(14)
C1M3 C131 1.484(13)
C1M4 C1A6 1.373(12)
C1M4 C1A7 1.417(13)
C1M4 C141 1.505(11)
C1A1 C1B1 1.456(13)
C1A2 C1B2 1.430(13)
C1A3 C1B3 1.459(13)
C1A4 C1B4 1.451(12)
C1A5 C1B5 1.439(12)
C1A6 C1B6 1.476(13)
C1A7 C1B7 1.439(12)
C1A8 C1B8 1.470(11)
C1B1 C1B2 1.368(13)
C1B1 H1BA 0.9400
C1B2 H1BB 0.9400
C1B3 C1B4 1.337(15)
C1B3 H1BC 0.9400
C1B4 H1BD 0.9400
C1B5 C1B6 1.300(14)
C1B5 H1BE 0.9400
C1B6 H1BF 0.9400
C1B7 C1B8 1.379(14)
C1B7 H1B7 0.9400
C1B8 H1B8 0.9400
C111 C112 1.414(13)
C111 C116 1.423(14)
C112 C113 1.424(13)
C112 N011 1.433(12)
C113 C114 1.400(15)
C113 H11A 0.9400
C114 C115 1.381(17)
C114 H11B 0.9400
C115 C116 1.349(15)
C115 H11C 0.9400
C116 H11D 0.9400
C121 C122 1.3900
C121 C126 1.3900
C122 C123 1.3900
C122 H12A 0.9400
C123 C124 1.3900
C123 H12B 0.9400
C124 C125 1.3900
C124 H12C 0.9400
C125 C126 1.3900
C125 H12D 0.9400
C126 H12E 0.9400
C131 C132 1.338(15)
C131 C136 1.405(15)
C132 C133 1.414(16)
C132 H13A 0.9400
C133 C134 1.26(2)
C133 H13B 0.9400
C134 C135 1.37(3)
C134 H13C 0.9400
C135 C136 1.400(19)
C135 H13D 0.9400
C136 H13E 0.9400
C141 C142 1.339(14)
C141 C146 1.370(16)
C142 C143 1.387(14)
C142 H14A 0.9400
C143 C144 1.436(18)
C143 H143 0.9400
C144 C145 1.396(18)
C144 H14B 0.9400
C145 C146 1.373(15)
C145 H14C 0.9400
C146 H14D 0.9400
N1 C017 1.462(13)
N1 H1A 0.9100
N1 H1B 0.9100
C011 C012 1.365(16)
C011 C016 1.424(19)
C011 C017 1.596(16)
C012 C013 1.47(2)
C012 H01A 0.9400
C013 C014 1.29(2)
C013 H01B 0.9400
C014 C015 1.48(2)
C014 H01C 0.9400
C015 C016 1.297(18)
C015 H01D 0.9400
C016 H01E 0.9400
C017 C018 1.465(18)
C017 H01F 0.9900
C018 H01G 0.9700
C018 H01H 0.9700
C018 H01I 0.9700
Zn2 N24 2.046(9)
Zn2 N21 2.078(7)
Zn2 N22 2.083(8)
Zn2 N23 2.086(7)
Zn2 N2 2.155(8)
N21 C2A1 1.331(13)
N21 C2A2 1.374(12)
N22 C2A4 1.377(12)
N22 C2A3 1.388(11)
N23 C2A6 1.331(14)
N23 C2A5 1.361(14)
N24 C2A8 1.382(13)
N24 C2A7 1.396(12)
C2M1 C2A1 1.389(15)
C2M1 C2A8 1.433(13)
C2M1 C211 1.508(14)
C2M2 C2A3 1.358(13)
C2M2 C2A2 1.424(14)
C2M2 C221 1.531(12)
C2M3 C2A5 1.400(15)
C2M3 C2A4 1.428(12)
C2M3 C231 1.495(13)
C2M4 C2A6 1.390(16)
C2M4 C2A7 1.438(14)
C2M4 C241 1.524(12)
C2A1 C2B1 1.497(12)
C2A2 C2B2 1.433(13)
C2A3 C2B3 1.470(14)
C2A4 C2B4 1.379(16)
C2A5 C2B5 1.441(13)
C2A6 C2B6 1.400(14)
C2A7 C2B7 1.408(16)
C2A8 C2B8 1.450(14)
C2B1 C2B2 1.330(16)
C2B1 H2BA 0.9400
C2B2 H2BB 0.9400
C2B3 C2B4 1.354(12)
C2B3 H2BC 0.9400
C2B4 H2BD 0.9400
C2B5 C2B6 1.294(17)
C2B5 H2BE 0.9400
C2B6 H2BF 0.9400
C2B7 C2B8 1.367(14)
C2B7 H2BG 0.9400
C2B8 H2BH 0.9400
C211 C212 1.369(15)
C211 C216 1.408(15)
C212 C213 1.360(15)
C212 H21A 0.9400
C213 C214 1.401(17)
C213 H21B 0.9400
C214 C215 1.395(14)
C214 H21C 0.9400
C215 C216 1.400(15)
C215 H21D 0.9400
C216 N012 1.394(12)
C221 C226 1.317(16)
C221 C222 1.424(15)
C222 C223 1.367(18)
C222 H22A 0.9400
C223 C224 1.34(2)
C223 H22B 0.9400
C224 C225 1.32(2)
C224 H22C 0.9400
C225 C226 1.448(15)
C225 H22D 0.9400
C226 H22E 0.9400
C231 C236 1.376(15)
C231 C232 1.429(14)
C232 C233 1.353(16)
C232 H23A 0.9400
C233 C234 1.337(18)
C233 H23B 0.9400
C234 C235 1.428(19)
C234 H23C 0.9400
C235 C236 1.376(16)
C235 H23D 0.9400
C236 H23E 0.9400
C241 C242 1.391(12)
C241 C246 1.395(12)
C242 C243 1.369(12)
C242 H24A 0.9400
C243 C244 1.345(14)
C243 H24B 0.9400
C244 C245 1.386(15)
C244 H24C 0.9400
C245 C246 1.385(12)
C245 H24D 0.9400
C246 H24E 0.9400
N2 C027 1.436(12)
N2 H2A 0.9100
N2 H2B 0.9100
C021 C022 1.3900
C021 C026 1.3900
C021 C027 1.518(10)
C022 C023 1.3900
C022 H02A 0.9400
C023 C024 1.3900
C023 H02B 0.9400
C024 C025 1.3900
C024 H02C 0.9400
C025 C026 1.3900
C025 H02D 0.9400
C026 H02E 0.9400
C027 C028 1.527(16)
C027 H02F 0.9900
C028 H02G 0.9700
C028 H02H 0.9700
C028 H02I 0.9700
Zn3 N33 2.074(10)
Zn3 N34 2.091(11)
Zn3 N32 2.102(11)
Zn3 N31 2.104(10)
Zn3 N3 2.151(7)
N31 C3A1 1.370(17)
N31 C3A2 1.381(18)
N32 C3A4 1.356(16)
N32 C3A3 1.365(17)
N33 C3A5 1.344(17)
N33 C3A6 1.377(18)
N34 C3A7 1.322(16)
N34 C3A8 1.361(15)
C3M1 C3A1 1.378(19)
C3M1 C3A8 1.416(17)
C3M1 C311 1.500(17)
C3M2 C3A3 1.420(19)
C3M2 C321 1.455(17)
C3M2 C3A2 1.478(18)
C3M3 C3A5 1.36(2)
C3M3 C3A4 1.404(19)
C3M3 C331 1.518(16)
C3M4 C3A7 1.457(18)
C3M4 C341 1.473(17)
C3M4 C3A6 1.473(19)
C3A1 C3B1 1.40(2)
C3A2 C3B2 1.420(18)
C3A3 C3B3 1.46(2)
C3A4 C3B4 1.406(17)
C3A5 C3B5 1.474(18)
C3A6 C3B6 1.441(17)
C3A7 C3B7 1.418(19)
C3A8 C3B8 1.456(19)
C3B1 C3B2 1.26(2)
C3B1 H3BA 0.9400
C3B2 H3BB 0.9400
C3B3 C3B4 1.28(2)
C3B3 H3BC 0.9400
C3B4 H3BD 0.9400
C3B5 C3B6 1.34(2)
C3B5 H3B5 0.9400
C3B6 H3BE 0.9400
C3B7 C3B8 1.357(18)
C3B7 H3B7 0.9400
C3B8 H3BF 0.9400
C311 C316 1.399(17)
C311 C312 1.435(17)
C312 C313 1.414(15)
C312 N013 1.420(12)
C313 C314 1.371(17)
C313 H31A 0.9400
C314 C315 1.37(2)
C314 H31B 0.9400
C315 C316 1.41(2)
C315 H31C 0.9400
C316 H31D 0.9400
C321 C322 1.29(2)
C321 C326 1.44(2)
C322 C323 1.39(2)
C322 H32A 0.9400
C323 C324 1.44(3)
C323 H32B 0.9400
C324 C325 1.34(2)
C324 H32C 0.9400
C325 C326 1.31(2)
C325 H32D 0.9400
C326 H32E 0.9400
C331 C332 1.3900
C331 C336 1.3900
C332 C333 1.3900
C332 H33A 0.9400
C333 C334 1.3900
C333 H33B 0.9400
C334 C335 1.3900
C334 H33C 0.9400
C335 C336 1.3900
C335 H33D 0.9400
C336 H33E 0.9400
C341 C342 1.3900
C341 C346 1.3900
C342 C343 1.3900
C342 H34A 0.9400
C343 C344 1.3900
C343 H34B 0.9400
C344 C345 1.3900
C344 H34C 0.9400
C345 C346 1.3900
C345 H34D 0.9400
C346 H34E 0.9400
N3 C037 1.501(14)
N3 H3A 0.9100
N3 H3B 0.9100
C031 C032 1.3900
C031 C036 1.3900
C031 C037 1.478(14)
C032 C033 1.3900
C032 H03A 0.9400
C033 C034 1.3900
C033 H03B 0.9400
C034 C035 1.3900
C034 H03C 0.9400
C035 C036 1.3900
C035 H03D 0.9400
C036 H03E 0.9400
C037 C038 1.534(9)
C037 H03F 0.9900
C038 H03G 0.9700
C038 H03H 0.9700
C038 H03I 0.9700
Zn4 N42 2.055(7)
Zn4 N43 2.069(9)
Zn4 N44 2.080(7)
Zn4 N41 2.084(8)
Zn4 N4 2.157(7)
N41 C4A2 1.352(13)
N41 C4A1 1.373(13)
N42 C4A4 1.355(14)
N42 C4A3 1.417(13)
N43 C4A6 1.353(11)
N43 C4A5 1.376(12)
N44 C4A8 1.378(12)
N44 C4A7 1.385(13)
C4M1 C4A1 1.367(14)
C4M1 C4A8 1.430(14)
C4M1 C411 1.520(13)
C4M2 C4A2 1.398(15)
C4M2 C4A3 1.422(16)
C4M2 C421 1.484(11)
C4M3 C4A5 1.413(12)
C4M3 C4A4 1.416(16)
C4M3 C431 1.497(15)
C4M4 C4A7 1.376(16)
C4M4 C441 1.456(14)
C4M4 C4A6 1.458(11)
C4A1 C4B1 1.408(18)
C4A2 C4B2 1.462(17)
C4A3 C4B3 1.480(14)
C4A4 C4B4 1.453(12)
C4A5 C4B5 1.475(14)
C4A6 C4B6 1.391(15)
C4A7 C4B7 1.466(12)
C4A8 C4B8 1.392(12)
C4B1 C4B2 1.306(17)
C4B1 H4BA 0.9400
C4B2 H4BB 0.9400
C4B3 C4B4 1.372(18)
C4B3 H4B3 0.9400
C4B4 H4BC 0.9400
C4B5 C4B6 1.381(13)
C4B5 H4B5 0.9400
C4B6 H4BD 0.9400
C4B7 C4B8 1.340(16)
C4B7 H4BE 0.9400
C4B8 H4BF 0.9400
C411 C416 1.398(13)
C411 C412 1.419(14)
C412 C413 1.378(14)
C412 N021 1.428(13)
C413 C414 1.382(16)
C413 H41A 0.9400
C414 C415 1.347(18)
C414 H41B 0.9400
C415 C416 1.420(17)
C415 H41C 0.9400
C416 H41D 0.9400
C421 C422 1.3900
C421 C426 1.3900
C422 C423 1.3900
C422 H42A 0.9400
C423 C424 1.3900
C423 H42B 0.9400
C424 C425 1.3900
C424 H42C 0.9400
C425 C426 1.3900
C425 H42D 0.9400
C426 H42E 0.9400
C431 C436 1.372(16)
C431 C432 1.389(16)
C432 C433 1.433(17)
C432 H43A 0.9400
C433 C434 1.336(18)
C433 H43B 0.9400
C434 C435 1.39(2)
C434 H43C 0.9400
C435 C436 1.419(16)
C435 H43D 0.9400
C436 H43E 0.9400
C441 C446 1.338(15)
C441 C442 1.476(15)
C442 C443 1.332(15)
C442 H44A 0.9400
C443 C444 1.411(18)
C443 H44B 0.9400
C444 C445 1.300(19)
C444 H44C 0.9400
C445 C446 1.413(16)
C445 H44D 0.9400
C446 H44E 0.9400
N4 C047 1.445(11)
N4 H4A 0.9100
N4 H4B 0.9100
C041 C042 1.3900
C041 C046 1.3900
C041 C047 1.517(12)
C042 C043 1.3900
C042 H04A 0.9400
C043 C044 1.3900
C043 H04B 0.9400
C044 C045 1.3900
C044 H04C 0.9400
C045 C046 1.3900
C045 H04D 0.9400
C046 H04E 0.9400
C047 C048 1.521(17)
C047 H04F 0.9900
C048 H04G 0.9700
C048 H04H 0.9700
C048 H04I 0.9700
Zn5 N53 2.072(7)
Zn5 N54 2.084(8)
Zn5 N52 2.089(7)
Zn5 N51 2.090(7)
Zn5 N5 2.147(9)
N51 C5A2 1.367(12)
N51 C5A1 1.412(11)
N52 C5A4 1.344(12)
N52 C5A3 1.356(11)
N53 C5A5 1.373(12)
N53 C5A6 1.383(12)
N54 C5A8 1.364(12)
N54 C5A7 1.378(12)
C5M1 C5A1 1.378(14)
C5M1 C5A8 1.443(12)
C5M1 C511 1.505(12)
C5M2 C5A2 1.380(14)
C5M2 C5A3 1.426(13)
C5M2 C521 1.491(12)
C5M3 C5A4 1.388(12)
C5M3 C5A5 1.418(12)
C5M3 C531 1.497(12)
C5M4 C5A7 1.382(14)
C5M4 C5A6 1.422(14)
C5M4 C541 1.514(9)
C5A1 C5B1 1.432(12)
C5A2 C5B2 1.455(13)
C5A3 C5B3 1.418(14)
C5A4 C5B4 1.464(13)
C5A5 C5B5 1.445(12)
C5A6 C5B6 1.455(13)
C5A7 C5B7 1.482(13)
C5A8 C5B8 1.413(13)
C5B1 C5B2 1.337(14)
C5B1 H5BA 0.9400
C5B2 H5BB 0.9400
C5B3 C5B4 1.370(13)
C5B3 H5BC 0.9400
C5B4 H5BD 0.9400
C5B5 C5B6 1.325(16)
C5B5 H5BE 0.9400
C5B6 H5BF 0.9400
C5B7 C5B8 1.316(14)
C5B7 H5BG 0.9400
C5B8 H5BH 0.9400
C511 C512 1.365(14)
C511 C516 1.399(13)
C512 C513 1.442(16)
C512 H51A 0.9400
C513 C514 1.357(16)
C513 H51B 0.9400
C514 C515 1.384(15)
C514 H51C 0.9400
C515 C516 1.368(13)
C515 H51D 0.9400
C516 N022 1.398(12)
C521 C522 1.400(15)
C521 C526 1.434(17)
C522 C523 1.400(15)
C522 H52A 0.9400
C523 C524 1.30(2)
C523 H52B 0.9400
C524 C525 1.36(2)
C524 H52C 0.9400
C525 C526 1.397(16)
C525 H52D 0.9400
C526 H52E 0.9400
C531 C532 1.365(15)
C531 C536 1.377(16)
C532 C533 1.363(17)
C532 H53A 0.9400
C533 C534 1.398(19)
C533 H53B 0.9400
C534 C535 1.46(2)
C534 H53C 0.9400
C535 C536 1.370(18)
C535 H53D 0.9400
C536 H53E 0.9400
C541 C542 1.3900
C541 C546 1.3900
C542 C543 1.3900
C542 H54A 0.9400
C543 C544 1.3900
C543 H54B 0.9400
C544 C545 1.3900
C544 H54C 0.9400
C545 C546 1.3900
C545 H54D 0.9400
C546 H54E 0.9400
N5 C057 1.485(15)
N5 H5A 0.9100
N5 H5B 0.9100
C051 C052 1.3900
C051 C056 1.3900
C051 C057 1.513(16)
C052 C053 1.3900
C052 H05A 0.9400
C053 C054 1.3900
C053 H05B 0.9400
C054 C055 1.3900
C054 H05C 0.9400
C055 C056 1.3900
C055 H05D 0.9400
C056 H05E 0.9400
C057 C058 1.51(2)
C057 H05F 0.9900
C058 H05G 0.9700
C058 H05H 0.9700
C058 H05I 0.9700
Zn6 N62 2.021(11)
Zn6 N64 2.069(10)
Zn6 N61 2.085(11)
Zn6 N63 2.085(10)
Zn6 N6 2.173(17)
N61 C6A2 1.394(19)
N61 C6A1 1.403(18)
N62 C6A4 1.367(19)
N62 C6A3 1.38(2)
N63 C6A5 1.343(17)
N63 C6A6 1.383(16)
N64 C6A8 1.386(15)
N64 C6A7 1.388(16)
C6M1 C6A1 1.38(2)
C6M1 C6A8 1.404(17)
C6M1 C611 1.496(16)
C6M2 C6A2 1.30(2)
C6M2 C6A3 1.39(2)
C6M2 C621 1.530(16)
C6M3 C6A5 1.41(2)
C6M3 C6A4 1.49(2)
C6M3 C631 1.508(17)
C6M4 C6A6 1.336(18)
C6M4 C6A7 1.378(18)
C6M4 C641 1.548(17)
C6A1 C6B1 1.527(17)
C6A2 C6B2 1.48(2)
C6A3 C6B3 1.47(2)
C6A4 C6B4 1.504(17)
C6A5 C6B5 1.45(2)
C6A6 C6B6 1.478(17)
C6A7 C6B7 1.51(2)
C6A8 C6B8 1.41(2)
C6B1 C6B2 1.46(2)
C6B1 H6B1 0.9400
C6B2 H6B2 0.9400
C6B3 C6B4 1.37(2)
C6B3 H6BA 0.9400
C6B4 H6B4 0.9400
C6B5 C6B6 1.34(2)
C6B5 H6BB 0.9400
C6B6 H6BC 0.9400
C6B7 C6B8 1.34(2)
C6B7 H6BD 0.9400
C6B8 H6BE 0.9400
C611 C612 1.365(16)
C611 C616 1.394(17)
C612 C613 1.396(16)
C612 N023 1.416(15)
C613 C614 1.381(16)
C613 H61A 0.9400
C614 C615 1.37(2)
C614 H61B 0.9400
C615 C616 1.37(2)
C615 H61C 0.9400
C616 H61D 0.9400
C621 C626 1.40(3)
C621 C622 1.51(3)
C622 C623 1.47(3)
C622 H62A 0.9400
C623 C624 1.38(3)
C623 H623 0.9400
C624 C625 1.38(3)
C624 H62B 0.9400
C625 C626 1.48(3)
C625 H62C 0.9400
C626 H62D 0.9400
C631 C632 1.372(15)
C631 C636 1.389(17)
C632 C633 1.367(16)
C632 H63A 0.9400
C633 C634 1.401(19)
C633 H633 0.9400
C634 C635 1.322(17)
C634 H63B 0.9400
C635 C636 1.384(17)
C635 H63C 0.9400
C636 H63D 0.9400
C641 C646 1.364(18)
C641 C642 1.374(17)
C642 C643 1.41(2)
C642 H642 0.9400
C643 C644 1.33(2)
C643 H64C 0.9400
C644 C645 1.47(2)
C644 H64D 0.9400
C645 C646 1.363(18)
C645 H64E 0.9400
C646 H64F 0.9400
N6 C67 1.439(10)
N6 H6A 0.9100
N6 H6B 0.9100
C67 C61B 1.523(9)
C67 C61A 1.545(8)
C67 C68 1.558(10)
C67 H67 0.9900
C68 H68A 0.9700
C68 H68B 0.9700
C68 H68C 0.9700
C61A C62A 1.3900
C61A C66A 1.3900
C62A C63A 1.3900
C62A H62E 0.9400
C63A C64A 1.3900
C63A H63E 0.9400
C64A C65A 1.3900
C64A H64G 0.9400
C65A C66A 1.3900
C65A H65A 0.9400
C66A H66A 0.9400
C61B C62B 1.3900
C61B C66B 1.3900
C62B C63B 1.3900
C62B H62F 0.9400
C63B C64B 1.3900
C63B H63F 0.9400
C64B C65B 1.3900
C64B H64H 0.9400
C65B C66B 1.3900
C65B H65B 0.9400
C66B H66B 0.9400
N011 C17 1.353(12)
N011 H01J 0.8700
N012 C18 1.339(12)
N012 H01K 0.8700
N013 C19 1.325(14)
N013 H01L 0.8700
O011 C17 1.222(11)
O012 C18 1.205(14)
O013 C19 1.226(12)
C11 C12 1.371(14)
C11 C16 1.412(13)
C11 C17 1.516(13)
C12 C13 1.441(14)
C12 H02J 0.9400
C13 C14 1.418(14)
C13 C18 1.486(14)
C14 C15 1.367(14)
C14 H04J 0.9400
C15 C16 1.355(14)
C15 C19 1.534(12)
C16 H06A 0.9400
N021 C27 1.308(16)
N021 H02K 0.8700
N022 C28 1.354(13)
N022 H02L 0.8700
N023 C29 1.370(14)
N023 H02M 0.8700
O021 C27 1.240(16)
O022 C28 1.190(12)
O023 C29 1.219(13)
C21 C22 1.339(15)
C21 C26 1.370(15)
C21 C27 1.530(15)
C22 C23 1.436(13)
C22 H00A 0.9400
C23 C24 1.367(14)
C23 C28 1.527(13)
C24 C25 1.435(14)
C24 H00B 0.9400
C25 C26 1.421(14)
C25 C29 1.463(14)
C26 H00C 0.9400

loop_
_platon_squeeze_void_nr
_platon_squeeze_void_average_x
_platon_squeeze_void_average_y
_platon_squeeze_void_average_z
_platon_squeeze_void_volume
_platon_squeeze_void_count_electrons
_platon_squeeze_void_content
1 0.210 0.326 -0.066 214 40 ' '
2 0.048 0.306 0.656 200 43 ' '
3 0.236 0.801 0.927 137 20 ' '
4 0.359 0.319 0.203 172 37 ' '
5 0.099 0.749 0.273 11 0 ' '
6 0.118 0.615 0.500 12 0 ' '
7 0.229 0.860 0.555 42 3 ' '
8 0.288 0.794 0.287 12 1 ' '
9 0.510 0.534 0.435 13 1 ' '
10 0.615 0.448 0.628 8 0 ' '
11 0.647 0.428 0.139 5 1 ' '
12 0.718 0.027 0.080 20 1 ' '
13 0.706 0.737 0.491 15 0 ' '
14 0.714 0.905 0.371 13 0 ' '
15 0.793 0.197 0.232 6 0 ' '
16 0.933 0.105 0.421 17 1 ' '
17 0.933 0.589 0.103 8 1 ' '
